data_7700039
loop_
_publ_author_name
'Han, Shujuan'
'Li, Hao'
'Yang, Zhihua'
'Yu, H. H.'
'Pan, Shilie'

_publ_section_title
;
 Three new phosphates,
 Cs<sub>8</sub>Pb<sub>4</sub>(P<sub>2</sub>O<sub>7</sub>)<sub>4</sub>,
 CsLi<sub>7</sub>(P<sub>2</sub>O<sub>7</sub>)<sub>2</sub> and
 LiCa(PO<sub>3</sub>)<sub>3</sub>: structural comparison, characterization
 and theoretical calculation.
;
_journal_issue 24
_journal_name_full 'Dalton transactions (Cambridge, England : 2003)'
_journal_page_first 8948
_journal_page_last 8954
_journal_paper_doi 10.1039/c9dt01739a
_journal_volume 48
_journal_year 2019
_chemical_formula_sum 'Cs Li7 O14 P4'
_chemical_formula_weight 529.37
_space_group_IT_number 2
_space_group_name_Hall '-P 1'
_space_group_name_H-M_alt 'P -1'
_symmetry_cell_setting triclinic
_symmetry_space_group_name_Hall '-P 1'
_symmetry_space_group_name_H-M 'P -1'
_atom_sites_solution_primary direct
_atom_sites_solution_secondary difmap
_audit_creation_method SHELXL-97
_cell_angle_alpha 64.664(3)
_cell_angle_beta 81.563(3)
_cell_angle_gamma 72.015(3)
_cell_formula_units_Z 2
_cell_length_a 7.562(2)
_cell_length_b 9.353(3)
_cell_length_c 10.300(3)
_cell_measurement_reflns_used 1597
_cell_measurement_temperature 293(2)
_cell_measurement_theta_max 27.57
_cell_measurement_theta_min 3.22
_cell_volume 626.2(3)
_computing_cell_refinement 'Bruker SMART'
_computing_data_collection 'Bruker SMART'
_computing_data_reduction 'Bruker SAINT'
_computing_molecular_graphics 'Bruker SHELXTL'
_computing_publication_material 'Bruker SHELXTL'
_computing_structure_refinement 'SHELXL-97 (Sheldrick, 1997)'
_computing_structure_solution 'SHELXS-97 (Sheldrick, 1990)'
_diffrn_ambient_temperature 293(2)
_diffrn_measured_fraction_theta_full 0.962
_diffrn_measured_fraction_theta_max 0.962
_diffrn_measurement_device_type 'CCD area detector'
_diffrn_measurement_method 'phi and omega scans'
_diffrn_radiation_monochromator graphite
_diffrn_radiation_source 'fine-focus sealed tube'
_diffrn_radiation_type MoK\a
_diffrn_radiation_wavelength 0.71073
_diffrn_reflns_av_R_equivalents 0.0131
_diffrn_reflns_av_sigmaI/netI 0.0294
_diffrn_reflns_limit_h_max 9
_diffrn_reflns_limit_h_min -9
_diffrn_reflns_limit_k_max 11
_diffrn_reflns_limit_k_min -12
_diffrn_reflns_limit_l_max 13
_diffrn_reflns_limit_l_min -11
_diffrn_reflns_number 3873
_diffrn_reflns_theta_full 27.60
_diffrn_reflns_theta_max 27.60
_diffrn_reflns_theta_min 2.19
_exptl_absorpt_coefficient_mu 3.543
_exptl_absorpt_correction_T_max 0.7456
_exptl_absorpt_correction_T_min 0.6750
_exptl_absorpt_correction_type none
_exptl_crystal_colour colorless
_exptl_crystal_density_diffrn 2.808
_exptl_crystal_density_method 'not measured'
_exptl_crystal_description block
_exptl_crystal_F_000 496
_refine_diff_density_max 0.913
_refine_diff_density_min -0.657
_refine_diff_density_rms 0.139
_refine_ls_extinction_coef 0.0057(6)
_refine_ls_extinction_expression Fc^*^=kFc[1+0.001xFc^2^\l^3^/sin(2\q)]^-1/4^
_refine_ls_extinction_method SHELXL
_refine_ls_goodness_of_fit_ref 1.010
_refine_ls_matrix_type full
_refine_ls_number_parameters 236
_refine_ls_number_reflns 2789
_refine_ls_number_restraints 0
_refine_ls_restrained_S_all 1.010
_refine_ls_R_factor_all 0.0323
_refine_ls_R_factor_gt 0.0279
_refine_ls_shift/su_max 0.001
_refine_ls_shift/su_mean 0.000
_refine_ls_structure_factor_coef Fsqd
_refine_ls_weighting_details 'calc w=1/[\s^2^(Fo^2^)+(0.0375P)^2^+0.0000P] where P=(Fo^2^+2Fc^2^)/3'
_refine_ls_weighting_scheme calc
_refine_ls_wR_factor_gt 0.0672
_refine_ls_wR_factor_ref 0.0703
_reflns_number_gt 2450
_reflns_number_total 2789
_reflns_threshold_expression >2sigma(I)
_cod_data_source_file c9dt01739a2.cif
_cod_data_source_block aaa
_cod_depositor_comments
;
The following automatic conversions were performed:

'_symmetry_cell_setting' value 'Triclinic' changed to 'triclinic'
according to
/home/data/users/saulius/crontab/automatic-downloads/rss-feeds/RSC/lib/dictionaries/cif_core.dic
dictionary named 'cif_core.dic' version 2.4.2 from 2011-04-26.

Automatic conversion script
Id: cif_fix_values 4973 2017-02-22 13:04:09Z antanas 

 Adding full bibliography for 7700038--7700040.cif.
;
_cod_original_sg_symbol_H-M P-1
_cod_database_code 7700039

loop_
_symmetry_equiv_pos_as_xyz
'x, y, z'
'-x, -y, -z'

loop_
_atom_site_label
_atom_site_type_symbol
_atom_site_fract_x
_atom_site_fract_y
_atom_site_fract_z
_atom_site_U_iso_or_equiv
_atom_site_adp_type
_atom_site_occupancy
_atom_site_symmetry_multiplicity
_atom_site_calc_flag
Cs1 Cs 0.26128(3) 0.25326(2) 0.49456(2) 0.02123(10) Uani 1 1 d
Li1 Li 0.3838(7) 0.6140(7) 0.3965(5) 0.0149(11) Uani 1 1 d
Li2 Li 0.8908(7) 0.1158(7) 0.3790(5) 0.0151(11) Uani 1 1 d
Li3 Li 0.6547(7) 0.5036(6) 0.0301(5) 0.0147(10) Uani 1 1 d
Li4 Li 0.5790(7) 0.2466(7) -0.1366(5) 0.0175(11) Uani 1 1 d
Li5 Li 0.9851(7) 0.0291(7) 0.1161(5) 0.0151(11) Uani 1 1 d
Li6 Li 0.0418(7) 0.3430(7) 0.1075(6) 0.0173(11) Uani 1 1 d
Li7 Li 0.2942(8) 0.1288(7) 0.9649(6) 0.0228(12) Uani 1 1 d
O1 O 0.4444(3) 0.0848(3) 0.2901(2) 0.0118(4) Uani 1 1 d
O2 O 0.1709(3) -0.0077(3) 0.4209(2) 0.0140(4) Uani 1 1 d
O3 O 0.1800(3) 0.1099(3) 0.1527(2) 0.0117(4) Uani 1 1 d
O4 O 0.3943(3) -0.1677(3) 0.2898(2) 0.0148(4) Uani 1 1 d
O5 O -0.0065(3) 0.1724(3) 0.9087(2) 0.0150(4) Uani 1 1 d
O6 O 0.5943(3) 0.0778(3) 0.0548(2) 0.0126(4) Uani 1 1 d
O7 O 0.7801(3) 0.0684(3) 0.2442(2) 0.0122(4) Uani 1 1 d
O8 O 0.5374(3) 0.3293(3) 0.1028(2) 0.0145(4) Uani 1 1 d
O9 O 0.3399(3) 0.5036(3) 0.5912(2) 0.0127(4) Uani 1 1 d
O10 O 0.3129(3) 0.3673(3) 0.8614(2) 0.0116(4) Uani 1 1 d
O11 O 0.1190(3) 0.6571(3) 0.7282(2) 0.0145(4) Uani 1 1 d
O12 O 0.0530(3) 0.4231(3) 0.7049(2) 0.0111(4) Uani 1 1 d
O13 O -0.2692(3) 0.3987(3) 0.7576(2) 0.0140(4) Uani 1 1 d
O14 O -0.1091(3) 0.4435(3) 0.9312(2) 0.0104(4) Uani 1 1 d
P1 P -0.09280(10) 0.35561(9) 0.83313(8) 0.00798(16) Uani 1 1 d
P2 P 0.21644(10) 0.49383(9) 0.72114(8) 0.00814(16) Uani 1 1 d
P3 P 0.59773(10) 0.14471(9) 0.16556(8) 0.00807(16) Uani 1 1 d
P4 P 0.28955(10) -0.00213(9) 0.28931(8) 0.00830(16) Uani 1 1 d

loop_
_atom_site_aniso_label
_atom_site_aniso_U_11
_atom_site_aniso_U_22
_atom_site_aniso_U_33
_atom_site_aniso_U_23
_atom_site_aniso_U_13
_atom_site_aniso_U_12
Cs1 0.03264(16) 0.01425(14) 0.01803(14) -0.00755(9) -0.00523(9) -0.00446(9)
Li1 0.018(3) 0.016(3) 0.009(2) -0.003(2) 0.000(2) -0.007(2)
Li2 0.018(3) 0.014(3) 0.012(3) -0.003(2) 0.001(2) -0.006(2)
Li3 0.012(2) 0.012(3) 0.020(3) -0.007(2) 0.002(2) -0.003(2)
Li4 0.017(3) 0.017(3) 0.016(3) -0.002(2) -0.002(2) -0.006(2)
Li5 0.016(3) 0.015(3) 0.013(2) -0.005(2) 0.004(2) -0.007(2)
Li6 0.020(3) 0.015(3) 0.016(3) -0.007(2) -0.003(2) -0.002(2)
Li7 0.031(3) 0.022(3) 0.016(3) -0.009(2) 0.006(2) -0.009(3)
O1 0.0120(10) 0.0173(12) 0.0103(10) -0.0072(9) 0.0022(8) -0.0082(9)
O2 0.0120(10) 0.0170(12) 0.0116(10) -0.0055(9) 0.0033(8) -0.0039(9)
O3 0.0096(10) 0.0128(11) 0.0107(10) -0.0033(8) -0.0021(8) -0.0017(8)
O4 0.0195(11) 0.0115(11) 0.0146(11) -0.0066(9) 0.0017(9) -0.0047(9)
O5 0.0206(11) 0.0115(11) 0.0131(11) -0.0059(9) 0.0002(9) -0.0038(9)
O6 0.0165(10) 0.0125(11) 0.0102(10) -0.0062(9) -0.0001(8) -0.0036(9)
O7 0.0083(9) 0.0156(12) 0.0127(10) -0.0054(9) -0.0012(8) -0.0032(9)
O8 0.0141(10) 0.0096(11) 0.0180(11) -0.0032(9) -0.0032(9) -0.0029(9)
O9 0.0115(10) 0.0165(12) 0.0099(10) -0.0055(9) 0.0030(8) -0.0047(9)
O10 0.0098(10) 0.0136(11) 0.0101(10) -0.0033(8) -0.0023(8) -0.0027(9)
O11 0.0183(11) 0.0094(11) 0.0163(11) -0.0068(9) 0.0055(9) -0.0051(9)
O12 0.0108(10) 0.0161(12) 0.0092(10) -0.0060(9) 0.0015(8) -0.0071(9)
O13 0.0105(10) 0.0206(12) 0.0136(11) -0.0072(9) -0.0013(8) -0.0069(9)
O14 0.0094(9) 0.0123(11) 0.0120(10) -0.0076(8) 0.0004(8) -0.0025(8)
P1 0.0085(3) 0.0090(4) 0.0072(3) -0.0034(3) -0.0001(3) -0.0033(3)
P2 0.0079(3) 0.0088(4) 0.0075(4) -0.0032(3) 0.0007(3) -0.0027(3)
P3 0.0075(3) 0.0096(4) 0.0077(3) -0.0038(3) 0.0006(3) -0.0030(3)
P4 0.0085(3) 0.0092(4) 0.0077(4) -0.0032(3) 0.0004(3) -0.0036(3)

loop_
_atom_type_symbol
_atom_type_description
_atom_type_scat_dispersion_real
_atom_type_scat_dispersion_imag
_atom_type_scat_source
Cs Cs -0.3680 2.1192 'International Tables Vol C Tables 4.2.6.8 and 6.1.1.4'
Li Li -0.0003 0.0001 'International Tables Vol C Tables 4.2.6.8 and 6.1.1.4'
O O 0.0106 0.0060 'International Tables Vol C Tables 4.2.6.8 and 6.1.1.4'
P P 0.1023 0.0942 'International Tables Vol C Tables 4.2.6.8 and 6.1.1.4'

loop_
_geom_angle_atom_site_label_1
_geom_angle_atom_site_label_2
_geom_angle_atom_site_label_3
_geom_angle
_geom_angle_site_symmetry_1
_geom_angle_site_symmetry_3
O1 Cs1 O2 47.05(5) . .
O1 Cs1 O7 95.68(6) . 2_656
O2 Cs1 O7 63.79(6) . 2_656
O1 Cs1 O9 136.53(5) . .
O2 Cs1 O9 175.79(4) . .
O7 Cs1 O9 112.30(6) 2_656 .
O1 Cs1 O12 177.06(4) . .
O2 Cs1 O12 130.23(5) . .
O7 Cs1 O12 83.24(6) 2_656 .
O9 Cs1 O12 46.24(5) . .
O1 Cs1 O13 89.66(6) . 2_566
O2 Cs1 O13 119.02(6) . 2_566
O7 Cs1 O13 174.15(5) 2_656 2_566
O9 Cs1 O13 64.71(6) . 2_566
O12 Cs1 O13 91.31(6) . 2_566
O1 Cs1 O12 103.27(6) . 2_566
O2 Cs1 O12 97.99(6) . 2_566
O7 Cs1 O12 130.80(5) 2_656 2_566
O9 Cs1 O12 83.45(6) . 2_566
O12 Cs1 O12 75.56(6) . 2_566
O13 Cs1 O12 45.04(5) 2_566 2_566
O1 Cs1 O1 78.24(6) . 2_656
O2 Cs1 O1 80.29(6) . 2_656
O7 Cs1 O1 45.22(5) 2_656 2_656
O9 Cs1 O1 98.02(6) . 2_656
O12 Cs1 O1 102.76(6) . 2_656
O13 Cs1 O1 138.91(5) 2_566 2_656
O12 Cs1 O1 176.01(4) 2_566 2_656
O1 Cs1 O4 104.28(5) . 2_656
O2 Cs1 O4 124.10(5) . 2_656
O7 Cs1 O4 76.94(5) 2_656 2_656
O9 Cs1 O4 54.73(5) . 2_656
O12 Cs1 O4 78.16(5) . 2_656
O13 Cs1 O4 104.09(5) 2_566 2_656
O12 Cs1 O4 137.86(5) 2_566 2_656
O1 Cs1 O4 44.16(5) 2_656 2_656
O1 Cs1 Li1 110.68(9) . .
O2 Cs1 Li1 151.96(9) . .
O7 Cs1 Li1 143.78(9) 2_656 .
O9 Cs1 Li1 32.15(9) . .
O12 Cs1 Li1 71.48(9) . .
O13 Cs1 Li1 34.28(9) 2_566 .
O12 Cs1 Li1 67.84(9) 2_566 .
O1 Cs1 Li1 115.23(9) 2_656 .
O4 Cs1 Li1 72.86(9) 2_656 .
O1 Cs1 O11 77.01(5) . 2_566
O2 Cs1 O11 55.93(5) . 2_566
O7 Cs1 O11 101.83(5) 2_656 2_566
O9 Cs1 O11 125.10(5) . 2_566
O12 Cs1 O11 100.51(5) . 2_566
O13 Cs1 O11 77.01(5) 2_566 2_566
O12 Cs1 O11 42.26(5) 2_566 2_566
O1 Cs1 O11 135.57(5) 2_656 2_566
O4 Cs1 O11 178.25(4) 2_656 2_566
Li1 Cs1 O11 107.86(9) . 2_566
O1 Cs1 Li2 74.17(9) . 2_656
O2 Cs1 Li2 32.15(9) . 2_656
O7 Cs1 Li2 33.12(9) 2_656 2_656
O9 Cs1 Li2 143.68(9) . 2_656
O12 Cs1 Li2 103.67(9) . 2_656
O13 Cs1 Li2 148.12(9) 2_566 2_656
O12 Cs1 Li2 111.40(9) 2_566 2_656
O1 Cs1 Li2 65.30(9) 2_656 2_656
O4 Cs1 Li2 106.44(9) 2_656 2_656
Li1 Cs1 Li2 175.15(10) . 2_656
O11 Cs1 Li2 72.71(9) 2_566 2_656
O9 Li1 O4 130.3(3) . 1_565
O9 Li1 O13 124.2(3) . 2_566
O4 Li1 O13 95.0(2) 1_565 2_566
O9 Li1 O9 93.8(2) . 2_666
O4 Li1 O9 99.6(2) 1_565 2_666
O13 Li1 O9 110.7(3) 2_566 2_666
O9 Li1 Li4 175.4(3) . 2_665
O4 Li1 Li4 52.33(19) 1_565 2_665
O13 Li1 Li4 51.36(17) 2_566 2_665
O9 Li1 Li4 89.1(2) 2_666 2_665
O9 Li1 Li1 49.68(18) . 2_666
O4 Li1 Li1 125.4(3) 1_565 2_666
O13 Li1 Li1 131.5(4) 2_566 2_666
O9 Li1 Li1 44.11(17) 2_666 2_666
Li4 Li1 Li1 133.1(3) 2_665 2_666
O9 Li1 P2 117.1(2) . 2_666
O4 Li1 P2 87.00(18) 1_565 2_666
O13 Li1 P2 92.05(19) 2_566 2_666
O9 Li1 P2 23.80(9) 2_666 2_666
Li4 Li1 P2 65.55(17) 2_665 2_666
Li1 Li1 P2 67.6(2) 2_666 2_666
O9 Li1 Cs1 64.23(16) . .
O4 Li1 Cs1 159.6(2) 1_565 .
O13 Li1 Cs1 65.27(15) 2_566 .
O9 Li1 Cs1 92.64(19) 2_666 .
Li4 Li1 Cs1 112.2(2) 2_665 .
Li1 Li1 Cs1 74.5(2) 2_666 .
P2 Li1 Cs1 98.29(15) 2_666 .
O9 Li1 Cs1 86.73(18) . 2_666
O4 Li1 Cs1 62.96(15) 1_565 2_666
O13 Li1 Cs1 148.7(2) 2_566 2_666
O9 Li1 Cs1 56.61(13) 2_666 2_666
Li4 Li1 Cs1 97.80(19) 2_665 2_666
Li1 Li1 Cs1 62.60(19) 2_666 2_666
P2 Li1 Cs1 66.27(9) 2_666 2_666
Cs1 Li1 Cs1 137.05(16) . 2_666
O11 Li2 O2 128.0(3) 2_666 2_656
O11 Li2 O7 102.0(3) 2_666 .
O2 Li2 O7 115.5(3) 2_656 .
O11 Li2 O2 105.7(2) 2_666 1_655
O2 Li2 O2 90.3(2) 2_656 1_655
O7 Li2 O2 114.8(3) . 1_655
O11 Li2 Li2 128.2(3) 2_666 2_756
O2 Li2 Li2 47.39(16) 2_656 2_756
O7 Li2 Li2 127.1(3) . 2_756
O2 Li2 Li2 42.89(15) 1_655 2_756
O11 Li2 Li6 38.52(15) 2_666 1_655
O2 Li2 Li6 160.6(3) 2_656 1_655
O7 Li2 Li6 83.7(2) . 1_655
O2 Li2 Li6 83.45(19) 1_655 1_655
Li2 Li2 Li6 123.9(3) 2_756 1_655
O11 Li2 P4 93.37(19) 2_666 1_655
O2 Li2 P4 116.2(2) 2_656 1_655
O7 Li2 P4 95.3(2) . 1_655
O2 Li2 P4 26.91(9) 1_655 1_655
Li2 Li2 P4 69.2(2) 2_756 1_655
Li6 Li2 P4 61.51(14) 1_655 1_655
O11 Li2 Li5 94.5(2) 2_666 .
O2 Li2 Li5 137.1(3) 2_656 .
O7 Li2 Li5 37.71(14) . .
O2 Li2 Li5 82.1(2) 1_655 .
Li2 Li2 Li5 113.4(3) 2_756 .
Li6 Li2 Li5 60.25(16) 1_655 .
P4 Li2 Li5 58.58(13) 1_655 .
O11 Li2 Cs1 157.1(2) 2_666 2_656
O2 Li2 Cs1 59.65(14) 2_656 2_656
O7 Li2 Cs1 59.74(14) . 2_656
O2 Li2 Cs1 95.21(19) 1_655 2_656
Li2 Li2 Cs1 73.9(2) 2_756 2_656
Li6 Li2 Cs1 139.1(2) 1_655 2_656
P4 Li2 Cs1 101.60(15) 1_655 2_656
Li5 Li2 Cs1 79.01(15) . 2_656
O11 Li2 Cs1 66.24(15) 2_666 1_655
O2 Li2 Cs1 88.72(18) 2_656 1_655
O7 Li2 Cs1 154.0(2) . 1_655
O2 Li2 Cs1 52.30(12) 1_655 1_655
Li2 Li2 Cs1 62.27(18) 2_756 1_655
Li6 Li2 Cs1 72.89(14) 1_655 1_655
P4 Li2 Cs1 63.80(9) 1_655 1_655
Li5 Li2 Cs1 117.50(17) . 1_655
Cs1 Li2 Cs1 136.19(15) 2_656 1_655
O11 Li2 Cs1 90.97(18) 2_666 .
O2 Li2 Cs1 65.08(15) 2_656 .
O7 Li2 Cs1 78.00(16) . .
O2 Li2 Cs1 155.4(2) 1_655 .
Li2 Li2 Cs1 112.5(2) 2_756 .
Li6 Li2 Cs1 119.95(18) 1_655 .
P4 Li2 Cs1 172.63(16) 1_655 .
Li5 Li2 Cs1 115.15(16) . .
Cs1 Li2 Cs1 72.52(8) 2_656 .
Cs1 Li2 Cs1 123.51(13) 1_655 .
O8 Li3 O8 97.8(2) . 2_665
O8 Li3 O14 110.4(3) . 1_654
O8 Li3 O14 112.4(3) 2_665 1_654
O8 Li3 O10 126.3(3) . 2_666
O8 Li3 O10 99.7(2) 2_665 2_666
O14 Li3 O10 108.8(2) 1_654 2_666
O8 Li3 Li3 49.43(18) . 2_665
O8 Li3 Li3 48.40(19) 2_665 2_665
O14 Li3 Li3 123.7(3) 1_654 2_665
O10 Li3 Li3 125.2(3) 2_666 2_665
O8 Li3 P2 105.7(2) . 2_666
O8 Li3 P2 128.3(2) 2_665 2_666
O14 Li3 P2 101.6(2) 1_654 2_666
O10 Li3 P2 30.49(10) 2_666 2_666
Li3 Li3 P2 132.7(3) 2_665 2_666
O8 Li3 Li6 105.0(2) . 1_655
O8 Li3 Li6 151.4(3) 2_665 1_655
O14 Li3 Li6 43.27(16) 1_654 1_655
O10 Li3 Li6 80.54(19) 2_666 1_655
Li3 Li3 Li6 150.3(3) 2_665 1_655
P2 Li3 Li6 61.37(14) 2_666 1_655
O8 Li3 Li6 154.8(3) . 2_665
O8 Li3 Li6 96.4(2) 2_665 2_665
O14 Li3 Li6 44.59(15) 1_654 2_665
O10 Li3 Li6 71.08(17) 2_666 2_665
Li3 Li3 Li6 140.2(3) 2_665 2_665
P2 Li3 Li6 81.16(16) 2_666 2_665
Li6 Li3 Li6 56.4(2) 1_655 2_665
O8 Li3 Li4 105.5(2) . 2_665
O8 Li3 Li4 66.57(19) 2_665 2_665
O14 Li3 Li4 143.7(2) 1_654 2_665
O10 Li3 Li4 41.44(14) 2_666 2_665
Li3 Li3 Li4 84.1(3) 2_665 2_665
P2 Li3 Li4 62.98(14) 2_666 2_665
Li6 Li3 Li4 121.6(2) 1_655 2_665
Li6 Li3 Li4 99.2(2) 2_665 2_665
O8 Li3 P1 90.91(19) . 1_654
O8 Li3 P1 100.8(2) 2_665 1_654
O14 Li3 P1 25.28(9) 1_654 1_654
O10 Li3 P1 134.0(2) 2_666 1_654
Li3 Li3 P1 99.0(3) 2_665 1_654
P2 Li3 P1 123.71(17) 2_666 1_654
Li6 Li3 P1 62.40(14) 1_655 1_654
Li6 Li3 P1 66.02(14) 2_665 1_654
Li4 Li3 P1 160.2(2) 2_665 1_654
O6 Li4 O13 132.1(3) . 1_654
O6 Li4 O4 114.6(3) . 2_655
O13 Li4 O4 92.8(2) 1_654 2_655
O6 Li4 O10 99.9(2) . 1_554
O13 Li4 O10 110.9(3) 1_654 1_554
O4 Li4 O10 104.4(2) 2_655 1_554
O6 Li4 Li1 161.7(3) . 2_665
O13 Li4 Li1 52.01(18) 1_654 2_665
O4 Li4 Li1 49.03(18) 2_655 2_665
O10 Li4 Li1 93.1(2) 1_554 2_665
O6 Li4 Li7 62.29(19) . 1_554
O13 Li4 Li7 161.8(3) 1_654 1_554
O4 Li4 Li7 88.9(2) 2_655 1_554
O10 Li4 Li7 51.32(18) 1_554 1_554
Li1 Li4 Li7 118.9(3) 2_665 1_554
O6 Li4 P3 29.89(10) . .
O13 Li4 P3 111.2(2) 1_654 .
O4 Li4 P3 144.1(3) 2_655 .
O10 Li4 P3 91.94(19) 1_554 .
Li1 Li4 P3 163.1(2) 2_665 .
Li7 Li4 P3 76.51(18) 1_554 .
O6 Li4 P1 103.8(2) . 1_654
O13 Li4 P1 28.62(9) 1_654 1_654
O4 Li4 P1 104.6(2) 2_655 1_654
O10 Li4 P1 130.0(2) 1_554 1_654
Li1 Li4 P1 76.74(17) 2_665 1_654
Li7 Li4 P1 164.2(2) 1_554 1_654
P3 Li4 P1 87.66(14) . 1_654
O6 Li4 Li3 90.5(2) . 2_665
O13 Li4 Li3 88.1(2) 1_654 2_665
O4 Li4 Li3 144.0(3) 2_655 2_665
O10 Li4 Li3 43.18(15) 1_554 2_665
Li1 Li4 Li3 107.8(3) 2_665 2_665
Li7 Li4 Li3 80.0(2) 1_554 2_665
P3 Li4 Li3 66.08(15) . 2_665
P1 Li4 Li3 93.09(17) 1_654 2_665
O6 Li4 P2 124.3(2) . 1_554
O13 Li4 P2 94.0(2) 1_654 1_554
O4 Li4 P2 87.02(18) 2_655 1_554
O10 Li4 P2 25.26(10) 1_554 1_554
Li1 Li4 P2 67.89(18) 2_665 1_554
Li7 Li4 P2 67.96(18) 1_554 1_554
P3 Li4 P2 116.17(17) . 1_554
P1 Li4 P2 120.07(18) 1_654 1_554
Li3 Li4 P2 57.02(14) 2_665 1_554
O6 Li4 Li7 37.35(16) . 2_656
O13 Li4 Li7 128.9(3) 1_654 2_656
O4 Li4 Li7 78.6(2) 2_655 2_656
O10 Li4 Li7 120.1(2) 1_554 2_656
Li1 Li4 Li7 124.5(3) 2_665 2_656
Li7 Li4 Li7 69.2(2) 1_554 2_656
P3 Li4 Li7 65.59(15) . 2_656
P1 Li4 Li7 104.98(19) 1_654 2_656
Li3 Li4 Li7 127.2(2) 2_665 2_656
P2 Li4 Li7 134.8(2) 1_554 2_656
O6 Li4 Li5 74.26(19) . 2_755
O13 Li4 Li5 79.35(19) 1_654 2_755
O4 Li4 Li5 70.90(19) 2_655 2_755
O10 Li4 Li5 169.2(3) 1_554 2_755
Li1 Li4 Li5 90.8(2) 2_665 2_755
Li7 Li4 Li5 118.2(2) 1_554 2_755
P3 Li4 Li5 87.18(16) . 2_755
P1 Li4 Li5 60.71(13) 1_654 2_755
Li3 Li4 Li5 144.0(2) 2_665 2_755
P2 Li4 Li5 156.4(2) 1_554 2_755
Li7 Li4 Li5 50.02(15) 2_656 2_755
O7 Li5 O5 111.2(2) . 2_656
O7 Li5 O5 123.9(3) . 1_654
O5 Li5 O5 96.1(2) 2_656 1_654
O7 Li5 O3 105.3(2) . 1_655
O5 Li5 O3 130.3(3) 2_656 1_655
O5 Li5 O3 90.1(2) 1_654 1_655
O7 Li5 Li5 133.6(3) . 2_755
O5 Li5 Li5 48.36(18) 2_656 2_755
O5 Li5 Li5 47.78(17) 1_654 2_755
O3 Li5 Li5 118.9(3) 1_655 2_755
O7 Li5 Li7 145.1(3) . 1_654
O5 Li5 Li7 103.3(2) 2_656 1_654
O5 Li5 Li7 54.43(17) 1_654 1_654
O3 Li5 Li7 44.50(15) 1_655 1_654
Li5 Li5 Li7 74.6(2) 2_755 1_654
O7 Li5 P3 29.92(10) . .
O5 Li5 P3 103.37(19) 2_656 .
O5 Li5 P3 98.1(2) 1_654 .
O3 Li5 P3 124.5(2) 1_655 .
Li5 Li5 P3 106.1(3) 2_755 .
Li7 Li5 P3 143.3(2) 1_654 .
O7 Li5 P4 97.61(19) . 1_655
O5 Li5 P4 113.5(2) 2_656 1_655
O5 Li5 P4 115.2(2) 1_654 1_655
O3 Li5 P4 27.30(10) 1_655 1_655
Li5 Li5 P4 128.1(3) 2_755 1_655
Li7 Li5 P4 63.06(15) 1_654 1_655
P3 Li5 P4 125.67(17) . 1_655
O7 Li5 Li6 83.3(2) . 1_655
O5 Li5 Li6 165.4(2) 2_656 1_655
O5 Li5 Li6 75.51(19) 1_654 1_655
O3 Li5 Li6 39.59(15) 1_655 1_655
Li5 Li5 Li6 122.2(3) 2_755 1_655
Li7 Li5 Li6 62.07(18) 1_654 1_655
P3 Li5 Li6 89.80(17) . 1_655
P4 Li5 Li6 61.52(14) 1_655 1_655
O7 Li5 Li2 38.76(14) . .
O5 Li5 Li2 132.3(2) 2_656 .
O5 Li5 Li2 130.6(3) 1_654 .
O3 Li5 Li2 67.60(17) 1_655 .
Li5 Li5 Li2 171.9(3) 2_755 .
Li7 Li5 Li2 111.3(2) 1_654 .
P3 Li5 Li2 65.78(14) . .
P4 Li5 Li2 59.92(13) 1_655 .
Li6 Li5 Li2 58.97(16) 1_655 .
O7 Li5 Li7 81.77(18) . 2_656
O5 Li5 Li7 43.31(15) 2_656 2_656
O5 Li5 Li7 87.4(2) 1_654 2_656
O3 Li5 Li7 172.7(3) 1_655 2_656
Li5 Li5 Li7 54.86(19) 2_755 2_656
Li7 Li5 Li7 129.47(19) 1_654 2_656
P3 Li5 Li7 62.74(14) . 2_656
P4 Li5 Li7 151.5(2) 1_655 2_656
Li6 Li5 Li7 145.5(2) 1_655 2_656
Li2 Li5 Li7 119.00(19) . 2_656
O7 Li5 Li4 138.2(2) . 2_755
O5 Li5 Li4 61.18(17) 2_656 2_755
O5 Li5 Li4 97.8(2) 1_654 2_755
O3 Li5 Li4 69.13(17) 1_655 2_755
Li5 Li5 Li4 75.1(2) 2_755 2_755
Li7 Li5 Li4 57.67(18) 1_654 2_755
P3 Li5 Li4 159.0(2) . 2_755
P4 Li5 Li4 57.76(12) 1_655 2_755
Li6 Li5 Li4 107.51(18) 1_655 2_755
Li2 Li5 Li4 112.6(2) . 2_755
Li7 Li5 Li4 104.36(19) 2_656 2_755
O11 Li6 O3 106.2(3) 2_566 .
O11 Li6 O14 110.0(3) 2_566 1_554
O3 Li6 O14 112.2(3) . 1_554
O11 Li6 O14 95.7(2) 2_566 2_566
O3 Li6 O14 136.1(3) . 2_566
O14 Li6 O14 94.4(2) 1_554 2_566
O11 Li6 Li6 108.8(3) 2_566 2_565
O3 Li6 Li6 144.4(3) . 2_565
O14 Li6 Li6 48.41(17) 1_554 2_565
O14 Li6 Li6 46.00(16) 2_566 2_565
O11 Li6 Li3 67.46(19) 2_566 1_455
O3 Li6 Li3 127.9(2) . 1_455
O14 Li6 Li3 42.68(15) 1_554 1_455
O14 Li6 Li3 95.4(2) 2_566 1_455
Li6 Li6 Li3 62.6(2) 2_565 1_455
O11 Li6 Li3 132.8(3) 2_566 2_665
O3 Li6 Li3 99.1(2) . 2_665
O14 Li6 Li3 95.8(2) 1_554 2_665
O14 Li6 Li3 41.89(15) 2_566 2_665
Li6 Li6 Li3 61.0(2) 2_565 2_665
Li3 Li6 Li3 123.6(2) 1_455 2_665
O11 Li6 P2 26.82(10) 2_566 2_566
O3 Li6 P2 132.4(2) . 2_566
O14 Li6 P2 98.8(2) 1_554 2_566
O14 Li6 P2 72.10(16) 2_566 2_566
Li6 Li6 P2 83.1(2) 2_565 2_566
Li3 Li6 P2 59.05(14) 1_455 2_566
Li3 Li6 P2 113.18(19) 2_665 2_566
O11 Li6 Li2 38.03(15) 2_566 1_455
O3 Li6 Li2 69.03(19) . 1_455
O14 Li6 Li2 117.1(2) 1_554 1_455
O14 Li6 Li2 129.2(2) 2_566 1_455
Li6 Li6 Li2 143.4(3) 2_565 1_455
Li3 Li6 Li2 84.97(19) 1_455 1_455
Li3 Li6 Li2 147.0(2) 2_665 1_455
P2 Li6 Li2 64.83(15) 2_566 1_455
O11 Li6 Li7 144.6(3) 2_566 1_554
O3 Li6 Li7 39.52(16) . 1_554
O14 Li6 Li7 84.6(2) 1_554 1_554
O14 Li6 Li7 115.7(2) 2_566 1_554
Li6 Li6 Li7 104.9(3) 2_565 1_554
Li3 Li6 Li7 121.5(2) 1_455 1_554
Li3 Li6 Li7 74.12(18) 2_665 1_554
P2 Li6 Li7 171.4(2) 2_566 1_554
Li2 Li6 Li7 106.6(2) 1_455 1_554
O11 Li6 Li5 94.6(2) 2_566 1_455
O3 Li6 Li5 39.89(15) . 1_455
O14 Li6 Li5 81.54(19) 1_554 1_455
O14 Li6 Li5 169.7(3) 2_566 1_455
Li6 Li6 Li5 129.2(3) 2_565 1_455
Li3 Li6 Li5 88.07(19) 1_455 1_455
Li3 Li6 Li5 128.7(2) 2_665 1_455
P2 Li6 Li5 117.84(19) 2_566 1_455
Li2 Li6 Li5 60.78(17) 1_455 1_455
Li7 Li6 Li5 54.63(16) 1_554 1_455
O11 Li6 P1 123.0(2) 2_566 1_554
O3 Li6 P1 87.70(18) . 1_554
O14 Li6 P1 24.72(9) 1_554 1_554
O14 Li6 P1 111.6(2) 2_566 1_554
Li6 Li6 P1 67.7(2) 2_565 1_554
Li3 Li6 P1 61.23(14) 1_455 1_554
Li3 Li6 P1 96.79(18) 2_665 1_554
P2 Li6 P1 120.21(17) 2_566 1_554
Li2 Li6 P1 112.71(18) 1_455 1_554
Li7 Li6 P1 61.54(15) 1_554 1_554
Li5 Li6 P1 61.75(14) 1_455 1_554
O6 Li7 O3 115.4(3) 2_656 1_556
O6 Li7 O10 137.0(3) 2_656 .
O3 Li7 O10 105.5(3) 1_556 .
O6 Li7 O5 98.8(2) 2_656 .
O3 Li7 O5 82.4(2) 1_556 .
O10 Li7 O5 99.0(3) . .
O6 Li7 O6 84.0(2) 2_656 1_556
O3 Li7 O6 90.2(2) 1_556 1_556
O10 Li7 O6 83.3(2) . 1_556
O5 Li7 O6 172.6(3) . 1_556
O6 Li7 Li4 96.0(3) 2_656 1_556
O3 Li7 Li4 122.8(3) 1_556 1_556
O10 Li7 Li4 48.55(17) . 1_556
O5 Li7 Li4 140.8(3) . 1_556
O6 Li7 Li4 44.84(16) 1_556 1_556
O6 Li7 Li5 92.9(2) 2_656 1_456
O3 Li7 Li5 45.62(16) 1_556 1_456
O10 Li7 Li5 126.4(3) . 1_456
O5 Li7 Li5 44.51(15) . 1_456
O6 Li7 Li5 128.8(3) 1_556 1_456
Li4 Li7 Li5 168.0(3) 1_556 1_456
O6 Li7 Li6 153.9(3) 2_656 1_556
O3 Li7 Li6 40.15(16) 1_556 1_556
O10 Li7 Li6 69.11(19) . 1_556
O5 Li7 Li6 72.48(18) . 1_556
O6 Li7 Li6 102.0(2) 1_556 1_556
Li4 Li7 Li6 106.3(2) 1_556 1_556
Li5 Li7 Li6 63.30(18) 1_456 1_556
O6 Li7 P4 98.6(2) 2_656 1_556
O3 Li7 P4 25.63(10) 1_556 1_556
O10 Li7 P4 114.2(2) . 1_556
O5 Li7 P4 104.34(19) . 1_556
O6 Li7 P4 68.38(14) 1_556 1_556
Li4 Li7 P4 109.0(2) 1_556 1_556
Li5 Li7 P4 61.60(15) 1_456 1_556
Li6 Li7 P4 61.46(14) 1_556 1_556
O6 Li7 Li4 36.86(16) 2_656 2_656
O3 Li7 Li4 79.4(2) 1_556 2_656
O10 Li7 Li4 158.4(3) . 2_656
O5 Li7 Li4 102.6(2) . 2_656
O6 Li7 Li4 75.54(19) 1_556 2_656
Li4 Li7 Li4 110.8(2) 1_556 2_656
Li5 Li7 Li4 72.31(19) 1_456 2_656
Li6 Li7 Li4 119.5(2) 1_556 2_656
P4 Li7 Li4 62.06(15) 1_556 2_656
O6 Li7 Li7 47.53(16) 2_656 2_657
O3 Li7 Li7 105.0(3) 1_556 2_657
O10 Li7 Li7 110.5(3) . 2_657
O5 Li7 Li7 145.8(3) . 2_657
O6 Li7 Li7 36.46(13) 1_556 2_657
Li4 Li7 Li7 62.4(2) 1_556 2_657
Li5 Li7 Li7 119.7(3) 1_456 2_657
Li6 Li7 Li7 133.7(3) 1_556 2_657
P4 Li7 Li7 79.4(2) 1_556 2_657
Li4 Li7 Li7 48.45(18) 2_656 2_657
O6 Li7 Li5 63.03(18) 2_656 2_656
O3 Li7 Li5 96.0(2) 1_556 2_656
O10 Li7 Li5 126.5(3) . 2_656
O5 Li7 Li5 35.86(13) . 2_656
O6 Li7 Li5 145.9(3) 1_556 2_656
Li4 Li7 Li5 141.2(2) 1_556 2_656
Li5 Li7 Li5 50.53(19) 1_456 2_656
Li6 Li7 Li5 104.3(2) 1_556 2_656
P4 Li7 Li5 106.30(18) 1_556 2_656
Li4 Li7 Li5 72.73(18) 2_656 2_656
Li7 Li7 Li5 110.1(3) 2_657 2_656
P4 O1 P3 128.16(13) . .
P4 O1 Cs1 101.53(9) . .
P3 O1 Cs1 124.54(10) . .
P4 O1 Cs1 96.56(9) . 2_656
P3 O1 Cs1 95.93(9) . 2_656
Cs1 O1 Cs1 101.76(6) . 2_656
P4 O2 Li2 152.0(2) . 2_656
P4 O2 Li2 114.21(18) . 1_455
Li2 O2 Li2 89.7(2) 2_656 1_455
P4 O2 Cs1 102.76(10) . .
Li2 O2 Cs1 88.20(17) 2_656 .
Li2 O2 Cs1 95.85(16) 1_455 .
P4 O3 Li7 120.5(2) . 1_554
P4 O3 Li6 123.45(19) . .
Li7 O3 Li6 100.3(2) 1_554 .
P4 O3 Li5 115.65(19) . 1_455
Li7 O3 Li5 89.9(2) 1_554 1_455
Li6 O3 Li5 100.5(2) . 1_455
P4 O4 Li1 136.1(2) . 1_545
P4 O4 Li4 129.3(2) . 2_655
Li1 O4 Li4 78.6(2) 1_545 2_655
P4 O4 Cs1 97.54(9) . 2_656
Li1 O4 Cs1 87.06(17) 1_545 2_656
Li4 O4 Cs1 124.35(17) 2_655 2_656
P1 O5 Li5 138.5(2) . 2_656
P1 O5 Li5 128.5(2) . 1_456
Li5 O5 Li5 83.9(2) 2_656 1_456
P1 O5 Li7 108.50(18) . .
Li5 O5 Li7 100.8(2) 2_656 .
Li5 O5 Li7 81.1(2) 1_456 .
P3 O6 Li4 111.2(2) . .
P3 O6 Li7 136.0(2) . 2_656
Li4 O6 Li7 105.8(2) . 2_656
P3 O6 Li7 116.71(17) . 1_554
Li4 O6 Li7 72.9(2) . 1_554
Li7 O6 Li7 96.0(2) 2_656 1_554
P3 O7 Li5 110.49(19) . .
P3 O7 Li2 133.8(2) . .
Li5 O7 Li2 103.5(2) . .
P3 O7 Cs1 106.24(9) . 2_656
Li5 O7 Cs1 113.21(18) . 2_656
Li2 O7 Cs1 87.14(16) . 2_656
P3 O8 Li3 137.0(2) . .
P3 O8 Li3 134.30(19) . 2_665
Li3 O8 Li3 82.2(2) . 2_665
P2 O9 Li1 148.9(2) . .
P2 O9 Li1 123.10(19) . 2_666
Li1 O9 Li1 86.2(2) . 2_666
P2 O9 Cs1 104.17(10) . .
Li1 O9 Cs1 83.62(17) . .
Li1 O9 Cs1 90.67(16) 2_666 .
P2 O10 Li4 121.18(19) . 1_556
P2 O10 Li3 106.70(19) . 2_666
Li4 O10 Li3 95.4(2) 1_556 2_666
P2 O10 Li7 124.72(19) . .
Li4 O10 Li7 80.1(2) 1_556 .
Li3 O10 Li7 122.4(2) 2_666 .
P2 O11 Li2 138.7(2) . 2_666
P2 O11 Li6 117.7(2) . 2_566
Li2 O11 Li6 103.5(2) 2_666 2_566
P2 O11 Cs1 94.56(9) . 2_566
Li2 O11 Cs1 84.76(17) 2_666 2_566
Li6 O11 Cs1 93.27(17) 2_566 2_566
P1 O12 P2 124.05(12) . .
P1 O12 Cs1 125.71(10) . .
P2 O12 Cs1 99.25(9) . .
P1 O12 Cs1 94.69(9) . 2_566
P2 O12 Cs1 105.29(10) . 2_566
Cs1 O12 Cs1 104.44(6) . 2_566
P1 O13 Li4 112.6(2) . 1_456
P1 O13 Li1 146.0(2) . 2_566
Li4 O13 Li1 76.6(2) 1_456 2_566
P1 O13 Cs1 100.72(9) . 2_566
Li4 O13 Cs1 145.63(18) 1_456 2_566
Li1 O13 Cs1 80.45(17) 2_566 2_566
P1 O14 Li3 121.20(18) . 1_456
P1 O14 Li6 122.1(2) . 1_556
Li3 O14 Li6 94.0(2) 1_456 1_556
P1 O14 Li6 130.14(18) . 2_566
Li3 O14 Li6 93.5(2) 1_456 2_566
Li6 O14 Li6 85.6(2) 1_556 2_566
O13 P1 O5 113.45(12) . .
O13 P1 O14 113.91(12) . .
O5 P1 O14 111.82(12) . .
O13 P1 O12 104.62(11) . .
O5 P1 O12 105.78(12) . .
O14 P1 O12 106.38(11) . .
O13 P1 Li4 38.76(13) . 1_456
O5 P1 Li4 81.36(14) . 1_456
O14 P1 Li4 110.09(13) . 1_456
O12 P1 Li4 136.82(13) . 1_456
O13 P1 Li3 84.63(13) . 1_456
O5 P1 Li3 112.96(13) . 1_456
O14 P1 Li3 33.52(11) . 1_456
O12 P1 Li3 132.39(12) . 1_456
Li4 P1 Li3 77.08(14) 1_456 1_456
O13 P1 Li6 140.47(13) . 1_556
O5 P1 Li6 80.38(13) . 1_556
O14 P1 Li6 33.14(13) . 1_556
O12 P1 Li6 106.63(12) . 1_556
Li4 P1 Li6 116.54(14) 1_456 1_556
Li3 P1 Li6 56.37(14) 1_456 1_556
O13 P1 Cs1 56.27(8) . 2_566
O5 P1 Cs1 153.31(9) . 2_566
O14 P1 Cs1 94.40(9) . 2_566
O12 P1 Cs1 59.84(8) . 2_566
Li4 P1 Cs1 94.69(11) 1_456 2_566
Li3 P1 Cs1 91.54(10) 1_456 2_566
Li6 P1 Cs1 124.01(10) 1_556 2_566
O9 P2 O11 114.68(12) . .
O9 P2 O10 112.90(12) . .
O11 P2 O10 112.21(12) . .
O9 P2 O12 104.80(11) . .
O11 P2 O12 105.82(12) . .
O10 P2 O12 105.42(11) . .
O9 P2 Li3 121.11(13) . 2_666
O11 P2 Li3 71.65(13) . 2_666
O10 P2 Li3 42.81(13) . 2_666
O12 P2 Li3 130.86(12) . 2_666
O9 P2 Li6 150.12(14) . 2_566
O11 P2 Li6 35.44(13) . 2_566
O10 P2 Li6 87.45(14) . 2_566
O12 P2 Li6 89.47(13) . 2_566
Li3 P2 Li6 59.58(14) 2_666 2_566
O9 P2 Li4 79.43(13) . 1_556
O11 P2 Li4 128.54(13) . 1_556
O10 P2 Li4 33.56(12) . 1_556
O12 P2 Li4 118.30(13) . 1_556
Li3 P2 Li4 60.00(14) 2_666 1_556
Li6 P2 Li4 117.05(15) 2_566 1_556
O9 P2 Li1 33.11(12) . 2_666
O11 P2 Li1 127.60(13) . 2_666
O10 P2 Li1 80.12(12) . 2_666
O12 P2 Li1 120.00(12) . 2_666
Li3 P2 Li1 93.96(13) 2_666 2_666
Li6 P2 Li1 150.08(14) 2_566 2_666
Li4 P2 Li1 46.56(13) 1_556 2_666
O9 P2 Cs1 53.30(8) . .
O11 P2 Cs1 142.32(9) . .
O10 P2 Cs1 104.76(9) . .
O12 P2 Cs1 55.70(7) . .
Li3 P2 Cs1 145.98(11) 2_666 .
Li6 P2 Cs1 144.88(10) 2_566 .
Li4 P2 Cs1 87.04(10) 1_556 .
Li1 P2 Cs1 65.02(9) 2_666 .
O9 P2 Cs1 96.10(9) . 2_566
O11 P2 Cs1 63.54(8) . 2_566
O10 P2 Cs1 148.00(8) . 2_566
O12 P2 Cs1 51.70(8) . 2_566
Li3 P2 Cs1 130.81(10) 2_666 2_566
Li6 P2 Cs1 72.08(10) 2_566 2_566
Li4 P2 Cs1 167.92(10) 1_556 2_566
Li1 P2 Cs1 129.04(10) 2_666 2_566
Cs1 P2 Cs1 81.34(2) . 2_566
O8 P3 O7 114.40(12) . .
O8 P3 O6 111.76(12) . .
O7 P3 O6 112.32(12) . .
O8 P3 O1 106.13(12) . .
O7 P3 O1 104.24(11) . .
O6 P3 O1 107.24(11) . .
O8 P3 Li5 110.32(13) . .
O7 P3 Li5 39.58(13) . .
O6 P3 Li5 79.36(13) . .
O1 P3 Li5 137.16(13) . .
O8 P3 Li4 74.12(14) . .
O7 P3 Li4 122.60(13) . .
O6 P3 Li4 38.88(14) . .
O1 P3 Li4 128.78(12) . .
Li5 P3 Li4 83.23(15) . .
O8 P3 Cs1 146.47(9) . 2_656
O7 P3 Cs1 51.51(8) . 2_656
O6 P3 Cs1 101.64(9) . 2_656
O1 P3 Cs1 59.10(8) . 2_656
Li5 P3 Cs1 78.06(10) . 2_656
Li4 P3 Cs1 139.27(11) . 2_656
O8 P3 Cs1 76.65(9) . .
O7 P3 Cs1 97.15(8) . .
O6 P3 Cs1 140.20(8) . .
O1 P3 Cs1 36.92(7) . .
Li5 P3 Cs1 136.14(10) . .
Li4 P3 Cs1 137.68(11) . .
Cs1 P3 Cs1 75.79(2) 2_656 .
O2 P4 O4 114.81(12) . .
O2 P4 O3 111.51(12) . .
O4 P4 O3 112.21(12) . .
O2 P4 O1 104.78(11) . .
O4 P4 O1 106.53(12) . .
O3 P4 O1 106.21(11) . .
O2 P4 Li5 95.46(12) . 1_455
O4 P4 Li5 91.80(13) . 1_455
O3 P4 Li5 37.05(12) . 1_455
O1 P4 Li5 143.18(13) . 1_455
O2 P4 Li7 145.22(14) . 1_554
O4 P4 Li7 87.17(14) . 1_554
O3 P4 Li7 33.86(14) . 1_554
O1 P4 Li7 93.18(13) . 1_554
Li5 P4 Li7 55.34(14) 1_455 1_554
O2 P4 Li2 38.88(12) . 1_455
O4 P4 Li2 129.33(13) . 1_455
O3 P4 Li2 72.85(13) . 1_455
O1 P4 Li2 120.67(13) . 1_455
Li5 P4 Li2 61.51(13) 1_455 1_455
Li7 P4 Li2 106.36(15) 1_554 1_455
O2 P4 Li6 91.25(13) . .
O4 P4 Li6 144.36(13) . .
O3 P4 Li6 32.35(12) . .
O1 P4 Li6 88.31(13) . .
Li5 P4 Li6 60.41(14) 1_455 .
Li7 P4 Li6 59.26(14) 1_554 .
Li2 P4 Li6 59.12(14) 1_455 .
O2 P4 Cs1 54.27(8) . .
O4 P4 Cs1 139.91(9) . .
O3 P4 Cs1 107.11(9) . .
O1 P4 Cs1 53.43(7) . .
Li5 P4 Cs1 125.55(10) 1_455 .
Li7 P4 Cs1 124.25(11) 1_554 .
Li2 P4 Cs1 69.86(10) 1_455 .
Li6 P4 Cs1 74.80(10) . .
O2 P4 Cs1 93.36(9) . 2_656
O4 P4 Cs1 59.69(8) . 2_656
O3 P4 Cs1 154.19(8) . 2_656
O1 P4 Cs1 58.71(8) . 2_656
Li5 P4 Cs1 151.18(10) 1_455 2_656
Li7 P4 Cs1 121.37(11) 1_554 2_656
Li2 P4 Cs1 132.24(10) 1_455 2_656
Li6 P4 Cs1 146.77(10) . 2_656
Cs1 P4 Cs1 81.39(2) . 2_656

loop_
_geom_bond_atom_site_label_1
_geom_bond_atom_site_label_2
_geom_bond_distance
_geom_bond_site_symmetry_2
Cs1 O1 3.077(2) .
Cs1 O2 3.125(2) .
Cs1 O7 3.130(2) 2_656
Cs1 O9 3.139(2) .
Cs1 O12 3.178(2) .
Cs1 O13 3.191(2) 2_566
Cs1 O12 3.271(2) 2_566
Cs1 O1 3.312(2) 2_656
Cs1 O4 3.353(2) 2_656
Cs1 Li1 3.464(5) .
Cs1 O11 3.610(2) 2_566
Cs1 Li2 3.619(5) 2_656
Li1 O9 1.855(5) .
Li1 O4 1.881(6) 1_565
Li1 O13 1.979(5) 2_566
Li1 O9 2.032(6) 2_666
Li1 Li4 2.442(7) 2_665
Li1 Li1 2.659(11) 2_666
Li1 P2 3.116(5) 2_666
Li1 Cs1 3.760(5) 2_666
Li2 O11 1.912(6) 2_666
Li2 O2 1.927(5) 2_656
Li2 O7 1.980(5) .
Li2 O2 2.083(6) 1_655
Li2 Li2 2.831(10) 2_756
Li2 Li6 3.019(7) 1_655
Li2 P4 3.027(5) 1_655
Li2 Li5 3.075(7) .
Li2 Cs1 3.619(5) 2_656
Li2 Cs1 3.928(5) 1_655
Li3 O8 1.913(5) .
Li3 O8 1.943(6) 2_665
Li3 O14 1.970(5) 1_654
Li3 O10 2.046(5) 2_666
Li3 Li3 2.534(9) 2_665
Li3 P2 2.883(5) 2_666
Li3 Li6 2.899(7) 1_655
Li3 Li6 2.945(7) 2_665
Li3 Li4 2.977(7) 2_665
Li3 P1 3.052(5) 1_654
Li4 O6 1.919(6) .
Li4 O13 1.961(5) 1_654
Li4 O4 1.972(6) 2_655
Li4 O10 1.979(6) 1_554
Li4 Li1 2.442(7) 2_665
Li4 Li7 2.601(7) 1_554
Li4 P3 2.850(5) .
Li4 P1 2.891(5) 1_654
Li4 Li3 2.976(7) 2_665
Li4 P2 3.062(5) 1_554
Li4 Li7 3.078(8) 2_656
Li4 Li5 3.471(7) 2_755
Li5 O7 1.934(5) .
Li5 O5 1.963(5) 2_656
Li5 O5 1.981(5) 1_654
Li5 O3 1.995(5) 1_655
Li5 Li5 2.636(10) 2_755
Li5 Li7 2.792(7) 1_654
Li5 P3 2.844(5) .
Li5 P4 2.986(5) 1_655
Li5 Li6 3.059(7) 1_655
Li5 Li7 3.292(7) 2_656
Li5 Li4 3.471(7) 2_755
Li6 O11 1.933(5) 2_566
Li6 O3 1.983(6) .
Li6 O14 1.992(6) 1_554
Li6 O14 2.072(6) 2_566
Li6 Li6 2.761(11) 2_565
Li6 Li3 2.899(7) 1_455
Li6 Li3 2.945(7) 2_665
Li6 P2 2.951(5) 2_566
Li6 Li2 3.019(7) 1_455
Li6 Li7 3.025(7) 1_554
Li6 Li5 3.059(7) 1_455
Li6 P1 3.086(5) 1_554
Li7 O6 1.941(6) 2_656
Li7 O3 1.957(6) 1_556
Li7 O10 2.061(6) .
Li7 O5 2.299(6) .
Li7 O6 2.409(6) 1_556
Li7 Li4 2.601(7) 1_556
Li7 Li5 2.792(7) 1_456
Li7 Li6 3.025(7) 1_556
Li7 P4 3.026(5) 1_556
Li7 Li4 3.078(8) 2_656
Li7 Li7 3.248(12) 2_657
Li7 Li5 3.292(7) 2_656
O1 P4 1.6218(19) .
O1 P3 1.629(2) .
O1 Cs1 3.312(2) 2_656
O2 P4 1.502(2) .
O2 Li2 1.927(5) 2_656
O2 Li2 2.083(6) 1_455
O3 P4 1.519(2) .
O3 Li7 1.957(6) 1_554
O3 Li5 1.995(5) 1_455
O4 P4 1.504(2) .
O4 Li1 1.881(6) 1_545
O4 Li4 1.972(6) 2_655
O4 Cs1 3.353(2) 2_656
O5 P1 1.512(2) .
O5 Li5 1.963(5) 2_656
O5 Li5 1.981(5) 1_456
O6 P3 1.524(2) .
O6 Li7 1.941(6) 2_656
O6 Li7 2.409(6) 1_554
O7 P3 1.514(2) .
O7 Cs1 3.130(2) 2_656
O8 P3 1.501(2) .
O8 Li3 1.943(6) 2_665
O9 P2 1.501(2) .
O9 Li1 2.032(6) 2_666
O10 P2 1.527(2) .
O10 Li4 1.979(6) 1_556
O10 Li3 2.046(5) 2_666
O11 P2 1.504(2) .
O11 Li2 1.912(6) 2_666
O11 Li6 1.933(6) 2_566
O11 Cs1 3.610(2) 2_566
O12 P1 1.627(2) .
O12 P2 1.6290(19) .
O12 Cs1 3.271(2) 2_566
O13 P1 1.500(2) .
O13 Li4 1.961(5) 1_456
O13 Li1 1.979(5) 2_566
O13 Cs1 3.191(2) 2_566
O14 P1 1.524(2) .
O14 Li3 1.970(5) 1_456
O14 Li6 1.992(6) 1_556
O14 Li6 2.072(6) 2_566
P1 Li4 2.891(5) 1_456
P1 Li3 3.052(5) 1_456
P1 Li6 3.086(5) 1_556
P1 Cs1 3.7702(11) 2_566
P2 Li3 2.883(5) 2_666
P2 Li6 2.951(5) 2_566
P2 Li4 3.062(5) 1_556
P2 Li1 3.116(5) 2_666
P2 Cs1 4.0202(11) 2_566
P3 Cs1 3.8391(11) 2_656
P4 Li5 2.986(5) 1_455
P4 Li7 3.026(5) 1_554
P4 Li2 3.027(5) 1_455
P4 Cs1 3.8506(11) 2_656

loop_
_geom_torsion_atom_site_label_1
_geom_torsion_atom_site_label_2
_geom_torsion_atom_site_label_3
_geom_torsion_atom_site_label_4
_geom_torsion
_geom_torsion_site_symmetry_1
_geom_torsion_site_symmetry_4
O1 Cs1 Li1 O9 -149.01(14) . .
O2 Cs1 Li1 O9 178.17(9) . .
O7 Cs1 Li1 O9 -15.0(3) 2_656 .
O12 Cs1 Li1 O9 33.10(14) . .
O13 Cs1 Li1 O9 155.4(3) 2_566 .
O12 Cs1 Li1 O9 114.61(18) 2_566 .
O1 Cs1 Li1 O9 -62.62(18) 2_656 .
O4 Cs1 Li1 O9 -49.83(15) 2_656 .
O11 Cs1 Li1 O9 128.50(14) 2_566 .
Li2 Cs1 Li1 O9 32.6(13) 2_656 .
O1 Cs1 Li1 O4 71.1(7) . 1_565
O2 Cs1 Li1 O4 38.3(8) . 1_565
O7 Cs1 Li1 O4 -154.9(6) 2_656 1_565
O9 Cs1 Li1 O4 -139.9(8) . 1_565
O12 Cs1 Li1 O4 -106.8(7) . 1_565
O13 Cs1 Li1 O4 15.5(6) 2_566 1_565
O12 Cs1 Li1 O4 -25.3(7) 2_566 1_565
O1 Cs1 Li1 O4 157.5(7) 2_656 1_565
O4 Cs1 Li1 O4 170.3(7) 2_656 1_565
O11 Cs1 Li1 O4 -11.4(7) 2_566 1_565
Li2 Cs1 Li1 O4 -107.3(13) 2_656 1_565
O1 Cs1 Li1 O13 55.60(17) . 2_566
O2 Cs1 Li1 O13 22.8(3) . 2_566
O7 Cs1 Li1 O13 -170.43(8) 2_656 2_566
O9 Cs1 Li1 O13 -155.4(3) . 2_566
O12 Cs1 Li1 O13 -122.29(16) . 2_566
O12 Cs1 Li1 O13 -40.78(13) 2_566 2_566
O1 Cs1 Li1 O13 141.99(12) 2_656 2_566
O4 Cs1 Li1 O13 154.78(17) 2_656 2_566
O11 Cs1 Li1 O13 -26.89(17) 2_566 2_566
Li2 Cs1 Li1 O13 -122.8(12) 2_656 2_566
O1 Cs1 Li1 O9 -56.07(18) . 2_666
O2 Cs1 Li1 O9 -88.9(2) . 2_666
O7 Cs1 Li1 O9 77.9(2) 2_656 2_666
O9 Cs1 Li1 O9 92.9(2) . 2_666
O12 Cs1 Li1 O9 126.04(17) . 2_666
O13 Cs1 Li1 O9 -111.7(2) 2_566 2_666
O12 Cs1 Li1 O9 -152.45(19) 2_566 2_666
O1 Cs1 Li1 O9 30.32(19) 2_656 2_666
O4 Cs1 Li1 O9 43.11(14) 2_656 2_666
O11 Cs1 Li1 O9 -138.56(14) 2_566 2_666
Li2 Cs1 Li1 O9 125.5(12) 2_656 2_666
O1 Cs1 Li1 Li4 34.1(2) . 2_665
O2 Cs1 Li1 Li4 1.2(4) . 2_665
O7 Cs1 Li1 Li4 168.04(16) 2_656 2_665
O9 Cs1 Li1 Li4 -176.9(3) . 2_665
O12 Cs1 Li1 Li4 -143.8(2) . 2_665
O13 Cs1 Li1 Li4 -21.53(16) 2_566 2_665
O12 Cs1 Li1 Li4 -62.3(2) 2_566 2_665
O1 Cs1 Li1 Li4 120.5(2) 2_656 2_665
O4 Cs1 Li1 Li4 133.2(2) 2_656 2_665
O11 Cs1 Li1 Li4 -48.4(2) 2_566 2_665
Li2 Cs1 Li1 Li4 -144.3(12) 2_656 2_665
O1 Cs1 Li1 Li1 -96.7(2) . 2_666
O2 Cs1 Li1 Li1 -129.52(18) . 2_666
O7 Cs1 Li1 Li1 37.3(3) 2_656 2_666
O9 Cs1 Li1 Li1 52.31(17) . 2_666
O12 Cs1 Li1 Li1 85.4(2) . 2_666
O13 Cs1 Li1 Li1 -152.3(3) 2_566 2_666
O12 Cs1 Li1 Li1 166.9(2) 2_566 2_666
O1 Cs1 Li1 Li1 -10.3(2) 2_656 2_666
O4 Cs1 Li1 Li1 2.48(18) 2_656 2_666
O11 Cs1 Li1 Li1 -179.19(18) 2_566 2_666
Li2 Cs1 Li1 Li1 84.9(13) 2_656 2_666
O1 Cs1 Li1 P2 -32.84(14) . 2_666
O2 Cs1 Li1 P2 -65.7(2) . 2_666
O7 Cs1 Li1 P2 101.14(15) 2_656 2_666
O9 Cs1 Li1 P2 116.2(2) . 2_666
O12 Cs1 Li1 P2 149.27(14) . 2_666
O13 Cs1 Li1 P2 -88.43(17) 2_566 2_666
O12 Cs1 Li1 P2 -129.22(14) 2_566 2_666
O1 Cs1 Li1 P2 53.56(14) 2_656 2_666
O4 Cs1 Li1 P2 66.35(11) 2_656 2_666
O11 Cs1 Li1 P2 -115.32(11) 2_566 2_666
Li2 Cs1 Li1 P2 148.8(12) 2_656 2_666
O1 Cs1 Li1 Cs1 -96.7(2) . 2_666
O2 Cs1 Li1 Cs1 -129.52(18) . 2_666
O7 Cs1 Li1 Cs1 37.3(3) 2_656 2_666
O9 Cs1 Li1 Cs1 52.30(17) . 2_666
O12 Cs1 Li1 Cs1 85.4(2) . 2_666
O13 Cs1 Li1 Cs1 -152.3(3) 2_566 2_666
O12 Cs1 Li1 Cs1 166.9(2) 2_566 2_666
O1 Cs1 Li1 Cs1 -10.3(2) 2_656 2_666
O4 Cs1 Li1 Cs1 2.48(18) 2_656 2_666
O11 Cs1 Li1 Cs1 -179.19(18) 2_566 2_666
Li2 Cs1 Li1 Cs1 84.9(13) 2_656 2_666
O1 Cs1 Li2 O11 109.92(19) . 2_666
O2 Cs1 Li2 O11 133.53(17) . 2_666
O7 Cs1 Li2 O11 -162.23(16) 2_656 2_666
O9 Cs1 Li2 O11 -49.99(17) . 2_666
O12 Cs1 Li2 O11 -70.8(2) . 2_666
O13 Cs1 Li2 O11 14.86(16) 2_566 2_666
O12 Cs1 Li2 O11 30.0(2) 2_566 2_666
O1 Cs1 Li2 O11 -151.1(2) 2_656 2_666
O4 Cs1 Li2 O11 -97.94(18) 2_656 2_666
Li1 Cs1 Li2 O11 -19.43(19) . 2_666
O11 Cs1 Li2 O11 82.78(18) 2_566 2_666
Li2 Cs1 Li2 O11 163.8(2) 2_656 2_666
O1 Cs1 Li2 O2 -117.96(19) . 2_656
O2 Cs1 Li2 O2 -94.35(16) . 2_656
O7 Cs1 Li2 O2 -30.10(17) 2_656 2_656
O9 Cs1 Li2 O2 82.13(16) . 2_656
O12 Cs1 Li2 O2 61.35(19) . 2_656
O13 Cs1 Li2 O2 146.98(17) 2_566 2_656
O12 Cs1 Li2 O2 162.13(13) 2_566 2_656
O1 Cs1 Li2 O2 -18.99(13) 2_656 2_656
O4 Cs1 Li2 O2 34.19(14) 2_656 2_656
Li1 Cs1 Li2 O2 112.69(17) . 2_656
O11 Cs1 Li2 O2 -145.09(13) 2_566 2_656
Li2 Cs1 Li2 O2 -64.04(15) 2_656 2_656
O1 Cs1 Li2 O7 7.84(12) . .
O2 Cs1 Li2 O7 31.45(16) . .
O7 Cs1 Li2 O7 95.69(16) 2_656 .
O9 Cs1 Li2 O7 -152.07(16) . .
O12 Cs1 Li2 O7 -172.85(12) . .
O13 Cs1 Li2 O7 -87.22(16) 2_566 .
O12 Cs1 Li2 O7 -72.07(18) 2_566 .
O1 Cs1 Li2 O7 106.81(17) 2_656 .
O4 Cs1 Li2 O7 160.0(2) 2_656 .
Li1 Cs1 Li2 O7 -121.51(18) . .
O11 Cs1 Li2 O7 -19.3(2) 2_566 .
Li2 Cs1 Li2 O7 61.76(14) 2_656 .
O1 Cs1 Li2 O2 -116.7(5) . 1_655
O2 Cs1 Li2 O2 -93.0(5) . 1_655
O7 Cs1 Li2 O2 -28.8(5) 2_656 1_655
O9 Cs1 Li2 O2 83.4(5) . 1_655
O12 Cs1 Li2 O2 62.7(5) . 1_655
O13 Cs1 Li2 O2 148.3(5) 2_566 1_655
O12 Cs1 Li2 O2 163.4(5) 2_566 1_655
O1 Cs1 Li2 O2 -17.7(5) 2_656 1_655
O4 Cs1 Li2 O2 35.5(5) 2_656 1_655
Li1 Cs1 Li2 O2 114.0(5) . 1_655
O11 Cs1 Li2 O2 -143.8(5) 2_566 1_655
Li2 Cs1 Li2 O2 -62.7(5) 2_656 1_655
O1 Cs1 Li2 Li2 -117.5(3) . 2_756
O2 Cs1 Li2 Li2 -93.9(3) . 2_756
O7 Cs1 Li2 Li2 -29.7(3) 2_656 2_756
O9 Cs1 Li2 Li2 82.6(3) . 2_756
O12 Cs1 Li2 Li2 61.8(3) . 2_756
O13 Cs1 Li2 Li2 147.4(3) 2_566 2_756
O12 Cs1 Li2 Li2 162.6(2) 2_566 2_756
O1 Cs1 Li2 Li2 -18.6(2) 2_656 2_756
O4 Cs1 Li2 Li2 34.6(2) 2_656 2_756
Li1 Cs1 Li2 Li2 113.1(3) . 2_756
O11 Cs1 Li2 Li2 -144.7(2) 2_566 2_756
Li2 Cs1 Li2 Li2 -63.6(2) 2_656 2_756
O1 Cs1 Li2 Li6 83.22(19) . 1_655
O2 Cs1 Li2 Li6 106.83(19) . 1_655
O7 Cs1 Li2 Li6 171.07(18) 2_656 1_655
O9 Cs1 Li2 Li6 -76.69(19) . 1_655
O12 Cs1 Li2 Li6 -97.5(2) . 1_655
O13 Cs1 Li2 Li6 -11.84(18) 2_566 1_655
O12 Cs1 Li2 Li6 3.3(2) 2_566 1_655
O1 Cs1 Li2 Li6 -177.8(2) 2_656 1_655
O4 Cs1 Li2 Li6 -124.6(2) 2_656 1_655
Li1 Cs1 Li2 Li6 -46.1(2) . 1_655
O11 Cs1 Li2 Li6 56.1(2) 2_566 1_655
Li2 Cs1 Li2 Li6 137.1(2) 2_656 1_655
O1 Cs1 Li2 P4 -16.2(12) . 1_655
O2 Cs1 Li2 P4 7.4(13) . 1_655
O7 Cs1 Li2 P4 71.7(13) 2_656 1_655
O9 Cs1 Li2 P4 -176.1(13) . 1_655
O12 Cs1 Li2 P4 163.1(12) . 1_655
O13 Cs1 Li2 P4 -111.2(13) 2_566 1_655
O12 Cs1 Li2 P4 -96.1(13) 2_566 1_655
O1 Cs1 Li2 P4 82.8(13) 2_656 1_655
O4 Cs1 Li2 P4 136.0(13) 2_656 1_655
Li1 Cs1 Li2 P4 -145.5(13) . 1_655
O11 Cs1 Li2 P4 -43.3(13) 2_566 1_655
Li2 Cs1 Li2 P4 37.8(12) 2_656 1_655
O1 Cs1 Li2 Li5 14.45(15) . .
O2 Cs1 Li2 Li5 38.06(18) . .
O7 Cs1 Li2 Li5 102.31(18) 2_656 .
O9 Cs1 Li2 Li5 -145.46(18) . .
O12 Cs1 Li2 Li5 -166.24(14) . .
O13 Cs1 Li2 Li5 -80.61(18) 2_566 .
O12 Cs1 Li2 Li5 -65.5(2) 2_566 .
O1 Cs1 Li2 Li5 113.42(19) 2_656 .
O4 Cs1 Li2 Li5 166.6(2) 2_656 .
Li1 Cs1 Li2 Li5 -114.90(19) . .
O11 Cs1 Li2 Li5 -12.7(2) 2_566 .
Li2 Cs1 Li2 Li5 68.37(17) 2_656 .
O1 Cs1 Li2 Cs1 -53.92(7) . 2_656
O2 Cs1 Li2 Cs1 -30.31(8) . 2_656
O7 Cs1 Li2 Cs1 33.94(9) 2_656 2_656
O9 Cs1 Li2 Cs1 146.17(8) . 2_656
O12 Cs1 Li2 Cs1 125.39(8) . 2_656
O13 Cs1 Li2 Cs1 -148.98(8) 2_566 2_656
O12 Cs1 Li2 Cs1 -133.83(6) 2_566 2_656
O1 Cs1 Li2 Cs1 45.05(6) 2_656 2_656
O4 Cs1 Li2 Cs1 98.23(9) 2_656 2_656
Li1 Cs1 Li2 Cs1 176.73(10) . 2_656
O11 Cs1 Li2 Cs1 -81.05(10) 2_566 2_656
Li2 Cs1 Li2 Cs1 0.0 2_656 2_656
O1 Cs1 Li2 Cs1 171.74(19) . 1_655
O2 Cs1 Li2 Cs1 -164.64(13) . 1_655
O7 Cs1 Li2 Cs1 -100.40(14) 2_656 1_655
O9 Cs1 Li2 Cs1 11.84(13) . 1_655
O12 Cs1 Li2 Cs1 -8.94(19) . 1_655
O13 Cs1 Li2 Cs1 76.69(14) 2_566 1_655
O12 Cs1 Li2 Cs1 91.84(15) 2_566 1_655
O1 Cs1 Li2 Cs1 -89.28(14) 2_656 1_655
O4 Cs1 Li2 Cs1 -36.11(11) 2_656 1_655
Li1 Cs1 Li2 Cs1 42.40(16) . 1_655
O11 Cs1 Li2 Cs1 144.61(11) 2_566 1_655
Li2 Cs1 Li2 Cs1 -134.33(18) 2_656 1_655
O11 Li2 Li5 O7 -103.8(3) 2_666 .
O2 Li2 Li5 O7 69.1(4) 2_656 .
O2 Li2 Li5 O7 150.9(3) 1_655 .
Li2 Li2 Li5 O7 120.9(4) 2_756 .
Li6 Li2 Li5 O7 -122.1(3) 1_655 .
P4 Li2 Li5 O7 165.0(3) 1_655 .
Cs1 Li2 Li5 O7 53.97(18) 2_656 .
Cs1 Li2 Li5 O7 -169.3(3) 1_655 .
Cs1 Li2 Li5 O7 -10.6(2) . .
O11 Li2 Li5 O5 -173.3(3) 2_666 2_656
O2 Li2 Li5 O5 -0.4(6) 2_656 2_656
O7 Li2 Li5 O5 -69.5(3) . 2_656
O2 Li2 Li5 O5 81.4(3) 1_655 2_656
Li2 Li2 Li5 O5 51.4(4) 2_756 2_656
Li6 Li2 Li5 O5 168.4(4) 1_655 2_656
P4 Li2 Li5 O5 95.5(3) 1_655 2_656
Cs1 Li2 Li5 O5 -15.5(3) 2_656 2_656
Cs1 Li2 Li5 O5 121.2(3) 1_655 2_656
Cs1 Li2 Li5 O5 -80.1(3) . 2_656
O11 Li2 Li5 O5 -7.6(4) 2_666 1_654
O2 Li2 Li5 O5 165.3(3) 2_656 1_654
O7 Li2 Li5 O5 96.2(4) . 1_654
O2 Li2 Li5 O5 -112.9(3) 1_655 1_654
Li2 Li2 Li5 O5 -142.9(3) 2_756 1_654
Li6 Li2 Li5 O5 -25.9(3) 1_655 1_654
P4 Li2 Li5 O5 -98.8(3) 1_655 1_654
Cs1 Li2 Li5 O5 150.2(3) 2_656 1_654
Cs1 Li2 Li5 O5 -73.1(3) 1_655 1_654
Cs1 Li2 Li5 O5 85.6(3) . 1_654
O11 Li2 Li5 O3 61.9(2) 2_666 1_655
O2 Li2 Li5 O3 -125.2(4) 2_656 1_655
O7 Li2 Li5 O3 165.7(3) . 1_655
O2 Li2 Li5 O3 -43.41(17) 1_655 1_655
Li2 Li2 Li5 O3 -73.4(3) 2_756 1_655
Li6 Li2 Li5 O3 43.55(16) 1_655 1_655
P4 Li2 Li5 O3 -29.31(11) 1_655 1_655
Cs1 Li2 Li5 O3 -140.33(18) 2_656 1_655
Cs1 Li2 Li5 O3 -3.6(2) 1_655 1_655
Cs1 Li2 Li5 O3 155.08(19) . 1_655
O11 Li2 Li5 Li5 -82(2) 2_666 2_755
O2 Li2 Li5 Li5 91(2) 2_656 2_755
O7 Li2 Li5 Li5 21(2) . 2_755
O2 Li2 Li5 Li5 172(2) 1_655 2_755
Li2 Li2 Li5 Li5 142(2) 2_756 2_755
Li6 Li2 Li5 Li5 -101(2) 1_655 2_755
P4 Li2 Li5 Li5 -174(2) 1_655 2_755
Cs1 Li2 Li5 Li5 75(2) 2_656 2_755
Cs1 Li2 Li5 Li5 -148(2) 1_655 2_755
Cs1 Li2 Li5 Li5 11(2) . 2_755
O11 Li2 Li5 Li7 53.1(3) 2_666 1_654
O2 Li2 Li5 Li7 -133.9(4) 2_656 1_654
O7 Li2 Li5 Li7 157.0(3) . 1_654
O2 Li2 Li5 Li7 -52.1(3) 1_655 1_654
Li2 Li2 Li5 Li7 -82.1(3) 2_756 1_654
Li6 Li2 Li5 Li7 34.8(2) 1_655 1_654
P4 Li2 Li5 Li7 -38.0(2) 1_655 1_654
Cs1 Li2 Li5 Li7 -149.1(2) 2_656 1_654
Cs1 Li2 Li5 Li7 -12.4(3) 1_655 1_654
Cs1 Li2 Li5 Li7 146.4(2) . 1_654
O11 Li2 Li5 P3 -87.10(19) 2_666 .
O2 Li2 Li5 P3 85.8(4) 2_656 .
O7 Li2 Li5 P3 16.72(14) . .
O2 Li2 Li5 P3 167.6(2) 1_655 .
Li2 Li2 Li5 P3 137.6(3) 2_756 .
Li6 Li2 Li5 P3 -105.43(18) 1_655 .
P4 Li2 Li5 P3 -178.28(16) 1_655 .
Cs1 Li2 Li5 P3 70.69(9) 2_656 .
Cs1 Li2 Li5 P3 -152.62(18) 1_655 .
Cs1 Li2 Li5 P3 6.11(14) . .
O11 Li2 Li5 P4 91.18(19) 2_666 1_655
O2 Li2 Li5 P4 -95.9(4) 2_656 1_655
O7 Li2 Li5 P4 -165.0(3) . 1_655
O2 Li2 Li5 P4 -14.11(10) 1_655 1_655
Li2 Li2 Li5 P4 -44.1(2) 2_756 1_655
Li6 Li2 Li5 P4 72.86(15) 1_655 1_655
Cs1 Li2 Li5 P4 -111.02(13) 2_656 1_655
Cs1 Li2 Li5 P4 25.66(14) 1_655 1_655
Cs1 Li2 Li5 P4 -175.61(17) . 1_655
O11 Li2 Li5 Li6 18.32(18) 2_666 1_655
O2 Li2 Li5 Li6 -168.8(4) 2_656 1_655
O7 Li2 Li5 Li6 122.1(3) . 1_655
O2 Li2 Li5 Li6 -86.96(19) 1_655 1_655
Li2 Li2 Li5 Li6 -116.9(3) 2_756 1_655
P4 Li2 Li5 Li6 -72.86(15) 1_655 1_655
Cs1 Li2 Li5 Li6 176.12(19) 2_656 1_655
Cs1 Li2 Li5 Li6 -47.19(18) 1_655 1_655
Cs1 Li2 Li5 Li6 111.5(2) . 1_655
O11 Li2 Li5 Li7 -121.7(2) 2_666 2_656
O2 Li2 Li5 Li7 51.3(5) 2_656 2_656
O7 Li2 Li5 Li7 -17.8(2) . 2_656
O2 Li2 Li5 Li7 133.1(2) 1_655 2_656
Li2 Li2 Li5 Li7 103.1(3) 2_756 2_656
Li6 Li2 Li5 Li7 -140.0(3) 1_655 2_656
P4 Li2 Li5 Li7 147.2(2) 1_655 2_656
Cs1 Li2 Li5 Li7 36.1(2) 2_656 2_656
Cs1 Li2 Li5 Li7 172.82(18) 1_655 2_656
Cs1 Li2 Li5 Li7 -28.5(3) . 2_656
O11 Li2 Li5 Li4 115.8(2) 2_666 2_755
O2 Li2 Li5 Li4 -71.3(4) 2_656 2_755
O7 Li2 Li5 Li4 -140.4(3) . 2_755
O2 Li2 Li5 Li4 10.5(2) 1_655 2_755
Li2 Li2 Li5 Li4 -19.5(3) 2_756 2_755
Li6 Li2 Li5 Li4 97.5(2) 1_655 2_755
P4 Li2 Li5 Li4 24.61(15) 1_655 2_755
Cs1 Li2 Li5 Li4 -86.42(17) 2_656 2_755
Cs1 Li2 Li5 Li4 50.3(3) 1_655 2_755
Cs1 Li2 Li5 Li4 -151.00(15) . 2_755
O2 Cs1 O1 P4 11.68(8) . .
O7 Cs1 O1 P4 57.35(10) 2_656 .
O9 Cs1 O1 P4 -171.42(7) . .
O12 Cs1 O1 P4 -10.9(10) . .
O13 Cs1 O1 P4 -120.26(10) 2_566 .
O12 Cs1 O1 P4 -76.92(10) 2_566 .
O1 Cs1 O1 P4 99.29(11) 2_656 .
O4 Cs1 O1 P4 135.28(9) 2_656 .
Li1 Cs1 O1 P4 -147.95(12) . .
O11 Cs1 O1 P4 -43.51(9) 2_566 .
Li2 Cs1 O1 P4 31.91(12) 2_656 .
O2 Cs1 O1 P3 166.64(16) . .
O7 Cs1 O1 P3 -147.69(12) 2_656 .
O9 Cs1 O1 P3 -16.46(17) . .
O12 Cs1 O1 P3 144.0(9) . .
O13 Cs1 O1 P3 34.70(12) 2_566 .
O12 Cs1 O1 P3 78.03(13) 2_566 .
O1 Cs1 O1 P3 -105.75(13) 2_656 .
O4 Cs1 O1 P3 -69.76(13) 2_656 .
Li1 Cs1 O1 P3 7.01(16) . .
O11 Cs1 O1 P3 111.44(13) 2_566 .
Li2 Cs1 O1 P3 -173.13(15) 2_656 .
O2 Cs1 O1 Cs1 -87.61(8) . 2_656
O7 Cs1 O1 Cs1 -41.94(6) 2_656 2_656
O9 Cs1 O1 Cs1 89.29(9) . 2_656
O12 Cs1 O1 Cs1 -110.2(9) . 2_656
O13 Cs1 O1 Cs1 140.45(5) 2_566 2_656
O12 Cs1 O1 Cs1 -176.22(4) 2_566 2_656
O1 Cs1 O1 Cs1 0.0 2_656 2_656
O4 Cs1 O1 Cs1 35.99(6) 2_656 2_656
Li1 Cs1 O1 Cs1 112.76(10) . 2_656
O11 Cs1 O1 Cs1 -142.81(6) 2_566 2_656
Li2 Cs1 O1 Cs1 -67.38(10) 2_656 2_656
O1 Cs1 O2 P4 -12.68(8) . .
O7 Cs1 O2 P4 -140.19(12) 2_656 .
O9 Cs1 O2 P4 -162.2(6) . .
O12 Cs1 O2 P4 165.84(8) . .
O13 Cs1 O2 P4 45.60(12) 2_566 .
O12 Cs1 O2 P4 88.03(10) 2_566 .
O1 Cs1 O2 P4 -95.61(11) 2_656 .
O4 Cs1 O2 P4 -89.79(11) 2_656 .
Li1 Cs1 O2 P4 31.2(2) . .
O11 Cs1 O2 P4 92.32(11) 2_566 .
Li2 Cs1 O2 P4 -154.0(2) 2_656 .
O1 Cs1 O2 Li2 141.31(19) . 2_656
O7 Cs1 O2 Li2 13.80(17) 2_656 2_656
O9 Cs1 O2 Li2 -8.2(7) . 2_656
O12 Cs1 O2 Li2 -40.17(19) . 2_656
O13 Cs1 O2 Li2 -160.41(17) 2_566 2_656
O12 Cs1 O2 Li2 -117.98(17) 2_566 2_656
O1 Cs1 O2 Li2 58.38(17) 2_656 2_656
O4 Cs1 O2 Li2 64.20(18) 2_656 2_656
Li1 Cs1 O2 Li2 -174.9(2) . 2_656
O11 Cs1 O2 Li2 -113.69(18) 2_566 2_656
O1 Cs1 O2 Li2 -129.17(17) . 1_455
O7 Cs1 O2 Li2 103.33(15) 2_656 1_455
O9 Cs1 O2 Li2 81.3(7) . 1_455
O12 Cs1 O2 Li2 49.36(17) . 1_455
O13 Cs1 O2 Li2 -70.88(16) 2_566 1_455
O12 Cs1 O2 Li2 -28.45(15) 2_566 1_455
O1 Cs1 O2 Li2 147.91(15) 2_656 1_455
O4 Cs1 O2 Li2 153.73(15) 2_656 1_455
Li1 Cs1 O2 Li2 -85.3(2) . 1_455
O11 Cs1 O2 Li2 -24.16(15) 2_566 1_455
Li2 Cs1 O2 Li2 89.5(2) 2_656 1_455
O11 Li6 O3 P4 -53.1(3) 2_566 .
O14 Li6 O3 P4 -173.26(17) 1_554 .
O14 Li6 O3 P4 63.8(4) 2_566 .
Li6 Li6 O3 P4 138.2(5) 2_565 .
Li3 Li6 O3 P4 -126.8(3) 1_455 .
Li3 Li6 O3 P4 86.6(2) 2_665 .
P2 Li6 O3 P4 -46.7(4) 2_566 .
Li2 Li6 O3 P4 -61.5(2) 1_455 .
Li7 Li6 O3 P4 137.6(3) 1_554 .
Li5 Li6 O3 P4 -130.6(3) 1_455 .
P1 Li6 O3 P4 -176.88(13) 1_554 .
O11 Li6 O3 Li7 169.3(2) 2_566 1_554
O14 Li6 O3 Li7 49.1(3) 1_554 1_554
O14 Li6 O3 Li7 -73.8(4) 2_566 1_554
Li6 Li6 O3 Li7 0.6(6) 2_565 1_554
Li3 Li6 O3 Li7 95.6(3) 1_455 1_554
Li3 Li6 O3 Li7 -51.0(2) 2_665 1_554
P2 Li6 O3 Li7 175.7(3) 2_566 1_554
Li2 Li6 O3 Li7 160.9(2) 1_455 1_554
Li5 Li6 O3 Li7 91.8(2) 1_455 1_554
P1 Li6 O3 Li7 45.5(2) 1_554 1_554
O11 Li6 O3 Li5 77.5(3) 2_566 1_455
O14 Li6 O3 Li5 -42.7(3) 1_554 1_455
O14 Li6 O3 Li5 -165.6(4) 2_566 1_455
Li6 Li6 O3 Li5 -91.2(6) 2_565 1_455
Li3 Li6 O3 Li5 3.8(3) 1_455 1_455
Li3 Li6 O3 Li5 -142.8(2) 2_665 1_455
P2 Li6 O3 Li5 83.9(3) 2_566 1_455
Li2 Li6 O3 Li5 69.11(19) 1_455 1_455
Li7 Li6 O3 Li5 -91.8(2) 1_554 1_455
P1 Li6 O3 Li5 -46.31(19) 1_554 1_455
O6 Li7 O5 P1 -147.05(19) 2_656 .
O3 Li7 O5 P1 98.28(19) 1_556 .
O10 Li7 O5 P1 -6.3(2) . .
O6 Li7 O5 P1 101(2) 1_556 .
Li4 Li7 O5 P1 -36.1(5) 1_556 .
Li5 Li7 O5 P1 127.8(2) 1_456 .
Li6 Li7 O5 P1 58.31(17) 1_556 .
P4 Li7 O5 P1 111.60(17) 1_556 .
Li4 Li7 O5 P1 175.60(16) 2_656 .
Li7 Li7 O5 P1 -156.1(5) 2_657 .
Li5 Li7 O5 P1 -150.3(2) 2_656 .
O6 Li7 O5 Li5 3.3(3) 2_656 2_656
O3 Li7 O5 Li5 -111.4(2) 1_556 2_656
O10 Li7 O5 Li5 144.0(2) . 2_656
O6 Li7 O5 Li5 -109(2) 1_556 2_656
Li4 Li7 O5 Li5 114.2(4) 1_556 2_656
Li5 Li7 O5 Li5 -81.9(2) 1_456 2_656
Li6 Li7 O5 Li5 -151.4(2) 1_556 2_656
P4 Li7 O5 Li5 -98.1(2) 1_556 2_656
Li4 Li7 O5 Li5 -34.1(2) 2_656 2_656
Li7 Li7 O5 Li5 -5.8(6) 2_657 2_656
O6 Li7 O5 Li5 85.2(3) 2_656 1_456
O3 Li7 O5 Li5 -29.5(2) 1_556 1_456
O10 Li7 O5 Li5 -134.1(2) . 1_456
O6 Li7 O5 Li5 -27(2) 1_556 1_456
Li4 Li7 O5 Li5 -163.9(4) 1_556 1_456
Li6 Li7 O5 Li5 -69.5(2) 1_556 1_456
P4 Li7 O5 Li5 -16.2(2) 1_556 1_456
Li4 Li7 O5 Li5 47.8(2) 2_656 1_456
Li7 Li7 O5 Li5 76.1(6) 2_657 1_456
Li5 Li7 O5 Li5 81.9(2) 2_656 1_456
O13 Li4 O6 P3 53.7(4) 1_654 .
O4 Li4 O6 P3 172.62(19) 2_655 .
O10 Li4 O6 P3 -76.5(2) 1_554 .
Li1 Li4 O6 P3 148.7(8) 2_665 .
Li7 Li4 O6 P3 -112.63(19) 1_554 .
P1 Li4 O6 P3 59.2(2) 1_654 .
Li3 Li4 O6 P3 -34.1(2) 2_665 .
P2 Li4 O6 P3 -83.3(3) 1_554 .
Li7 Li4 O6 P3 155.8(3) 2_656 .
Li5 Li4 O6 P3 112.80(16) 2_755 .
O13 Li4 O6 Li7 -102.2(4) 1_654 2_656
O4 Li4 O6 Li7 16.8(3) 2_655 2_656
O10 Li4 O6 Li7 127.7(3) 1_554 2_656
Li1 Li4 O6 Li7 -7.1(10) 2_665 2_656
Li7 Li4 O6 Li7 91.5(2) 1_554 2_656
P3 Li4 O6 Li7 -155.8(3) . 2_656
P1 Li4 O6 Li7 -96.7(2) 1_654 2_656
Li3 Li4 O6 Li7 170.0(2) 2_665 2_656
P2 Li4 O6 Li7 120.9(3) 1_554 2_656
Li5 Li4 O6 Li7 -43.0(2) 2_755 2_656
O13 Li4 O6 Li7 166.3(4) 1_654 1_554
O4 Li4 O6 Li7 -74.7(3) 2_655 1_554
O10 Li4 O6 Li7 36.1(2) 1_554 1_554
Li1 Li4 O6 Li7 -98.6(9) 2_665 1_554
P3 Li4 O6 Li7 112.63(19) . 1_554
P1 Li4 O6 Li7 171.8(2) 1_654 1_554
Li3 Li4 O6 Li7 78.50(19) 2_665 1_554
P2 Li4 O6 Li7 29.3(2) 1_554 1_554
Li7 Li4 O6 Li7 -91.5(2) 2_656 1_554
Li5 Li4 O6 Li7 -134.56(19) 2_755 1_554
O5 Li5 O7 P3 -79.8(3) 2_656 .
O5 Li5 O7 P3 33.8(3) 1_654 .
O3 Li5 O7 P3 134.6(2) 1_655 .
Li5 Li5 O7 P3 -27.6(5) 2_755 .
Li7 Li5 O7 P3 108.7(5) 1_654 .
P4 Li5 O7 P3 161.33(12) 1_655 .
Li6 Li5 O7 P3 101.34(17) 1_655 .
Li2 Li5 O7 P3 148.3(3) . .
Li7 Li5 O7 P3 -47.44(19) 2_656 .
Li4 Li5 O7 P3 -149.8(3) 2_755 .
O5 Li5 O7 Li2 132.0(3) 2_656 .
O5 Li5 O7 Li2 -114.4(3) 1_654 .
O3 Li5 O7 Li2 -13.7(3) 1_655 .
Li5 Li5 O7 Li2 -175.9(5) 2_755 .
Li7 Li5 O7 Li2 -39.6(5) 1_654 .
P3 Li5 O7 Li2 -148.3(3) . .
P4 Li5 O7 Li2 13.1(2) 1_655 .
Li6 Li5 O7 Li2 -46.9(2) 1_655 .
Li7 Li5 O7 Li2 164.3(2) 2_656 .
Li4 Li5 O7 Li2 61.9(4) 2_755 .
O5 Li5 O7 Cs1 39.3(3) 2_656 2_656
O5 Li5 O7 Cs1 152.9(2) 1_654 2_656
O3 Li5 O7 Cs1 -106.4(2) 1_655 2_656
Li5 Li5 O7 Cs1 91.4(5) 2_755 2_656
Li7 Li5 O7 Cs1 -132.3(4) 1_654 2_656
P3 Li5 O7 Cs1 119.02(17) . 2_656
P4 Li5 O7 Cs1 -79.65(16) 1_655 2_656
Li6 Li5 O7 Cs1 -139.65(13) 1_655 2_656
Li2 Li5 O7 Cs1 -92.7(2) . 2_656
Li7 Li5 O7 Cs1 71.58(16) 2_656 2_656
Li4 Li5 O7 Cs1 -30.8(4) 2_755 2_656
O11 Li2 O7 P3 -55.2(3) 2_666 .
O2 Li2 O7 P3 87.9(4) 2_656 .
O2 Li2 O7 P3 -168.99(17) 1_655 .
Li2 Li2 O7 P3 142.5(3) 2_756 .
Li6 Li2 O7 P3 -89.2(2) 1_655 .
P4 Li2 O7 P3 -149.74(17) 1_655 .
Li5 Li2 O7 P3 -136.9(3) . .
Cs1 Li2 O7 P3 109.9(2) 2_656 .
Cs1 Li2 O7 P3 -115.0(5) 1_655 .
Cs1 Li2 O7 P3 33.3(2) . .
O11 Li2 O7 Li5 81.8(3) 2_666 .
O2 Li2 O7 Li5 -135.2(3) 2_656 .
O2 Li2 O7 Li5 -32.1(3) 1_655 .
Li2 Li2 O7 Li5 -80.6(4) 2_756 .
Li6 Li2 O7 Li5 47.7(2) 1_655 .
P4 Li2 O7 Li5 -12.8(2) 1_655 .
Cs1 Li2 O7 Li5 -113.19(19) 2_656 .
Cs1 Li2 O7 Li5 21.9(6) 1_655 .
Cs1 Li2 O7 Li5 170.19(19) . .
O11 Li2 O7 Cs1 -165.0(2) 2_666 2_656
O2 Li2 O7 Cs1 -22.0(3) 2_656 2_656
O2 Li2 O7 Cs1 81.1(2) 1_655 2_656
Li2 Li2 O7 Cs1 32.6(4) 2_756 2_656
Li6 Li2 O7 Cs1 160.89(14) 1_655 2_656
P4 Li2 O7 Cs1 100.38(12) 1_655 2_656
Li5 Li2 O7 Cs1 113.19(19) . 2_656
Cs1 Li2 O7 Cs1 135.1(5) 1_655 2_656
Cs1 Li2 O7 Cs1 -76.62(5) . 2_656
O8 Li3 O8 P3 152.4(3) 2_665 .
O14 Li3 O8 P3 34.9(4) 1_654 .
O10 Li3 O8 P3 -99.4(4) 2_666 .
Li3 Li3 O8 P3 152.4(3) 2_665 .
P2 Li3 O8 P3 -74.2(3) 2_666 .
Li6 Li3 O8 P3 -10.3(4) 1_655 .
Li6 Li3 O8 P3 28.6(8) 2_665 .
Li4 Li3 O8 P3 -139.9(2) 2_665 .
P1 Li3 O8 P3 51.3(3) 1_654 .
O8 Li3 O8 Li3 0.0 2_665 2_665
O14 Li3 O8 Li3 -117.5(3) 1_654 2_665
O10 Li3 O8 Li3 108.2(4) 2_666 2_665
P2 Li3 O8 Li3 133.4(3) 2_666 2_665
Li6 Li3 O8 Li3 -162.7(3) 1_655 2_665
Li6 Li3 O8 Li3 -123.8(7) 2_665 2_665
Li4 Li3 O8 Li3 67.8(2) 2_665 2_665
P1 Li3 O8 Li3 -101.0(2) 1_654 2_665
O4 Li1 O9 P2 56.0(6) 1_565 .
O13 Li1 O9 P2 -79.8(5) 2_566 .
O9 Li1 O9 P2 161.9(3) 2_666 .
Li4 Li1 O9 P2 -68(4) 2_665 .
Li1 Li1 O9 P2 161.9(3) 2_666 .
P2 Li1 O9 P2 166.9(2) 2_666 .
Cs1 Li1 O9 P2 -107.0(4) . .
Cs1 Li1 O9 P2 105.7(4) 2_666 .
O4 Li1 O9 Li1 -106.0(4) 1_565 2_666
O13 Li1 O9 Li1 118.3(4) 2_566 2_666
O9 Li1 O9 Li1 -0.001(2) 2_666 2_666
Li4 Li1 O9 Li1 130(4) 2_665 2_666
P2 Li1 O9 Li1 4.96(9) 2_666 2_666
Cs1 Li1 O9 Li1 91.10(17) . 2_666
Cs1 Li1 O9 Li1 -56.21(14) 2_666 2_666
O4 Li1 O9 Cs1 162.9(4) 1_565 .
O13 Li1 O9 Cs1 27.2(3) 2_566 .
O9 Li1 O9 Cs1 -91.10(17) 2_666 .
Li4 Li1 O9 Cs1 39(4) 2_665 .
Li1 Li1 O9 Cs1 -91.10(17) 2_666 .
P2 Li1 O9 Cs1 -86.14(19) 2_666 .
Cs1 Li1 O9 Cs1 -147.31(10) 2_666 .
O1 Cs1 O9 P2 -166.14(8) . .
O2 Cs1 O9 P2 -18.8(7) . .
O7 Cs1 O9 P2 -40.12(12) 2_656 .
O12 Cs1 O9 P2 15.21(8) . .
O13 Cs1 O9 P2 134.38(12) 2_566 .
O12 Cs1 O9 P2 91.46(11) 2_566 .
O1 Cs1 O9 P2 -84.80(11) 2_656 .
O4 Cs1 O9 P2 -94.02(11) 2_656 .
Li1 Cs1 O9 P2 149.4(2) . .
O11 Cs1 O9 P2 83.85(11) 2_566 .
Li2 Cs1 O9 P2 -26.2(2) 2_656 .
O1 Cs1 O9 Li1 44.4(2) . .
O2 Cs1 O9 Li1 -168.2(6) . .
O7 Cs1 O9 Li1 170.46(18) 2_656 .
O12 Cs1 O9 Li1 -134.2(2) . .
O13 Cs1 O9 Li1 -15.03(18) 2_566 .
O12 Cs1 O9 Li1 -57.95(18) 2_566 .
O1 Cs1 O9 Li1 125.79(18) 2_656 .
O4 Cs1 O9 Li1 116.57(18) 2_656 .
O11 Cs1 O9 Li1 -65.56(18) 2_566 .
Li2 Cs1 O9 Li1 -175.59(19) 2_656 .
O1 Cs1 O9 Li1 -41.66(18) . 2_666
O2 Cs1 O9 Li1 105.7(6) . 2_666
O7 Cs1 O9 Li1 84.36(16) 2_656 2_666
O12 Cs1 O9 Li1 139.70(17) . 2_666
O13 Cs1 O9 Li1 -101.14(16) 2_566 2_666
O12 Cs1 O9 Li1 -144.05(16) 2_566 2_666
O1 Cs1 O9 Li1 39.68(16) 2_656 2_666
O4 Cs1 O9 Li1 30.46(15) 2_656 2_666
Li1 Cs1 O9 Li1 -86.1(2) . 2_666
O11 Cs1 O9 Li1 -151.66(15) 2_566 2_666
Li2 Cs1 O9 Li1 98.3(2) 2_656 2_666
O6 Li7 O10 P2 79.4(5) 2_656 .
O3 Li7 O10 P2 -118.5(2) 1_556 .
O5 Li7 O10 P2 -34.0(3) . .
O6 Li7 O10 P2 153.15(16) 1_556 .
Li4 Li7 O10 P2 121.3(2) 1_556 .
Li5 Li7 O10 P2 -72.7(3) 1_456 .
Li6 Li7 O10 P2 -101.2(2) 1_556 .
P4 Li7 O10 P2 -144.19(17) 1_556 .
Li4 Li7 O10 P2 140.9(6) 2_656 .
Li7 Li7 O10 P2 128.5(2) 2_657 .
Li5 Li7 O10 P2 -8.6(4) 2_656 .
O6 Li7 O10 Li4 -41.8(4) 2_656 1_556
O3 Li7 O10 Li4 120.3(3) 1_556 1_556
O5 Li7 O10 Li4 -155.2(2) . 1_556
O6 Li7 O10 Li4 31.89(19) 1_556 1_556
Li5 Li7 O10 Li4 166.1(3) 1_456 1_556
Li6 Li7 O10 Li4 137.5(2) 1_556 1_556
P4 Li7 O10 Li4 94.5(3) 1_556 1_556
Li4 Li7 O10 Li4 19.7(8) 2_656 1_556
Li7 Li7 O10 Li4 7.2(3) 2_657 1_556
Li5 Li7 O10 Li4 -129.9(3) 2_656 1_556
O6 Li7 O10 Li3 -132.0(4) 2_656 2_666
O3 Li7 O10 Li3 30.1(4) 1_556 2_666
O5 Li7 O10 Li3 114.6(2) . 2_666
O6 Li7 O10 Li3 -58.3(3) 1_556 2_666
Li4 Li7 O10 Li3 -90.1(3) 1_556 2_666
Li5 Li7 O10 Li3 75.9(4) 1_456 2_666
Li6 Li7 O10 Li3 47.4(3) 1_556 2_666
P4 Li7 O10 Li3 4.4(4) 1_556 2_666
Li4 Li7 O10 Li3 -70.5(8) 2_656 2_666
Li7 Li7 O10 Li3 -82.9(3) 2_657 2_666
Li5 Li7 O10 Li3 140.0(3) 2_656 2_666
O1 Cs1 O12 P1 40.1(10) . .
O2 Cs1 O12 P1 18.51(16) . .
O7 Cs1 O12 P1 -28.43(12) 2_656 .
O9 Cs1 O12 P1 -158.40(16) . .
O13 Cs1 O12 P1 149.43(12) 2_566 .
O12 Cs1 O12 P1 106.80(13) 2_566 .
O1 Cs1 O12 P1 -69.48(13) 2_656 .
O4 Cs1 O12 P1 -106.45(13) 2_656 .
Li1 Cs1 O12 P1 177.87(16) . .
O11 Cs1 O12 P1 72.40(12) 2_566 .
Li2 Cs1 O12 P1 -2.17(15) 2_656 .
O1 Cs1 O12 P2 -175.2(9) . .
O2 Cs1 O12 P2 163.18(8) . .
O7 Cs1 O12 P2 116.23(9) 2_656 .
O9 Cs1 O12 P2 -13.74(7) . .
O13 Cs1 O12 P2 -65.90(9) 2_566 .
O12 Cs1 O12 P2 -108.53(11) 2_566 .
O1 Cs1 O12 P2 75.18(10) 2_656 .
O4 Cs1 O12 P2 38.22(9) 2_656 .
Li1 Cs1 O12 P2 -37.46(12) . .
O11 Cs1 O12 P2 -142.94(9) 2_566 .
Li2 Cs1 O12 P2 142.49(12) 2_656 .
O1 Cs1 O12 Cs1 -66.7(9) . 2_566
O2 Cs1 O12 Cs1 -88.29(8) . 2_566
O7 Cs1 O12 Cs1 -135.23(6) 2_656 2_566
O9 Cs1 O12 Cs1 94.79(8) . 2_566
O13 Cs1 O12 Cs1 42.63(5) 2_566 2_566
O12 Cs1 O12 Cs1 0.0 2_566 2_566
O1 Cs1 O12 Cs1 -176.28(4) 2_656 2_566
O4 Cs1 O12 Cs1 146.75(6) 2_656 2_566
Li1 Cs1 O12 Cs1 71.07(10) . 2_566
O11 Cs1 O12 Cs1 -34.40(6) 2_566 2_566
Li2 Cs1 O12 Cs1 -108.97(10) 2_656 2_566
Li4 O13 P1 O5 36.7(2) 1_456 .
Li1 O13 P1 O5 -63.0(4) 2_566 .
Cs1 O13 P1 O5 -151.81(10) 2_566 .
Li4 O13 P1 O14 -92.7(2) 1_456 .
Li1 O13 P1 O14 167.5(3) 2_566 .
Cs1 O13 P1 O14 78.74(12) 2_566 .
Li4 O13 P1 O12 151.5(2) 1_456 .
Li1 O13 P1 O12 51.8(4) 2_566 .
Cs1 O13 P1 O12 -37.01(11) 2_566 .
Li1 O13 P1 Li4 -99.7(4) 2_566 1_456
Cs1 O13 P1 Li4 171.5(2) 2_566 1_456
Li4 O13 P1 Li3 -76.0(2) 1_456 1_456
Li1 O13 P1 Li3 -175.8(4) 2_566 1_456
Cs1 O13 P1 Li3 95.47(11) 2_566 1_456
Li4 O13 P1 Li6 -67.2(3) 1_456 1_556
Li1 O13 P1 Li6 -166.9(3) 2_566 1_556
Cs1 O13 P1 Li6 104.33(19) 2_566 1_556
Li4 O13 P1 Cs1 -171.5(2) 1_456 2_566
Li1 O13 P1 Cs1 88.8(4) 2_566 2_566
Li5 O5 P1 O13 32.3(3) 2_656 .
Li5 O5 P1 O13 -101.7(2) 1_456 .
Li7 O5 P1 O13 165.02(17) . .
Li5 O5 P1 O14 162.8(3) 2_656 .
Li5 O5 P1 O14 28.8(3) 1_456 .
Li7 O5 P1 O14 -64.48(19) . .
Li5 O5 P1 O12 -81.8(3) 2_656 .
Li5 O5 P1 O12 144.2(2) 1_456 .
Li7 O5 P1 O12 50.92(18) . .
Li5 O5 P1 Li4 54.6(3) 2_656 1_456
Li5 O5 P1 Li4 -79.5(2) 1_456 1_456
Li7 O5 P1 Li4 -172.7(2) . 1_456
Li5 O5 P1 Li3 126.5(3) 2_656 1_456
Li5 O5 P1 Li3 -7.5(3) 1_456 1_456
Li7 O5 P1 Li3 -100.80(19) . 1_456
Li5 O5 P1 Li6 173.5(3) 2_656 1_556
Li5 O5 P1 Li6 39.5(2) 1_456 1_556
Li7 O5 P1 Li6 -53.79(18) . 1_556
Li5 O5 P1 Cs1 -28.7(4) 2_656 2_566
Li5 O5 P1 Cs1 -162.69(19) 1_456 2_566
Li7 O5 P1 Cs1 104.0(2) . 2_566
Li3 O14 P1 O13 31.3(3) 1_456 .
Li6 O14 P1 O13 149.8(2) 1_556 .
Li6 O14 P1 O13 -95.9(2) 2_566 .
Li3 O14 P1 O5 -99.0(2) 1_456 .
Li6 O14 P1 O5 19.5(2) 1_556 .
Li6 O14 P1 O5 133.8(2) 2_566 .
Li3 O14 P1 O12 146.0(2) 1_456 .
Li6 O14 P1 O12 -95.5(2) 1_556 .
Li6 O14 P1 O12 18.8(3) 2_566 .
Li3 O14 P1 Li4 -10.5(3) 1_456 1_456
Li6 O14 P1 Li4 108.1(2) 1_556 1_456
Li6 O14 P1 Li4 -137.7(2) 2_566 1_456
Li6 O14 P1 Li3 118.6(3) 1_556 1_456
Li6 O14 P1 Li3 -127.2(3) 2_566 1_456
Li3 O14 P1 Li6 -118.6(3) 1_456 1_556
Li6 O14 P1 Li6 114.3(3) 2_566 1_556
Li3 O14 P1 Cs1 86.1(2) 1_456 2_566
Li6 O14 P1 Cs1 -155.3(2) 1_556 2_566
Li6 O14 P1 Cs1 -41.0(2) 2_566 2_566
P2 O12 P1 O13 147.39(15) . .
Cs1 O12 P1 O13 -76.16(14) . .
Cs1 O12 P1 O13 35.38(11) 2_566 .
P2 O12 P1 O5 -92.54(17) . .
Cs1 O12 P1 O5 43.90(14) . .
Cs1 O12 P1 O5 155.44(9) 2_566 .
P2 O12 P1 O14 26.51(19) . .
Cs1 O12 P1 O14 162.96(11) . .
Cs1 O12 P1 O14 -85.50(10) 2_566 .
P2 O12 P1 Li4 173.27(18) . 1_456
Cs1 O12 P1 Li4 -50.3(2) . 1_456
Cs1 O12 P1 Li4 61.3(2) 2_566 1_456
P2 O12 P1 Li3 51.2(2) . 1_456
Cs1 O12 P1 Li3 -172.31(14) . 1_456
Cs1 O12 P1 Li3 -60.77(16) 2_566 1_456
P2 O12 P1 Li6 -8.1(2) . 1_556
Cs1 O12 P1 Li6 128.35(14) . 1_556
Cs1 O12 P1 Li6 -120.11(11) 2_566 1_556
P2 O12 P1 Cs1 112.01(17) . 2_566
Cs1 O12 P1 Cs1 -111.54(11) . 2_566
Li1 O9 P2 O11 -36.7(4) . .
Li1 O9 P2 O11 121.6(2) 2_666 .
Cs1 O9 P2 O11 -138.06(10) . .
Li1 O9 P2 O10 -166.9(4) . .
Li1 O9 P2 O10 -8.6(2) 2_666 .
Cs1 O9 P2 O10 91.72(11) . .
Li1 O9 P2 O12 78.9(4) . .
Li1 O9 P2 O12 -122.8(2) 2_666 .
Cs1 O9 P2 O12 -22.49(12) . .
Li1 O9 P2 Li3 -119.4(4) . 2_666
Li1 O9 P2 Li3 38.9(3) 2_666 2_666
Cs1 O9 P2 Li3 139.26(13) . 2_666
Li1 O9 P2 Li6 -37.3(5) . 2_566
Li1 O9 P2 Li6 121.1(3) 2_666 2_566
Cs1 O9 P2 Li6 -138.6(2) . 2_566
Li1 O9 P2 Li4 -164.4(4) . 1_556
Li1 O9 P2 Li4 -6.1(2) 2_666 1_556
Cs1 O9 P2 Li4 94.22(12) . 1_556
Li1 O9 P2 Li1 -158.3(4) . 2_666
Cs1 O9 P2 Li1 100.3(2) . 2_666
Li1 O9 P2 Cs1 101.4(4) . .
Li1 O9 P2 Cs1 -100.3(2) 2_666 .
Li1 O9 P2 Cs1 26.9(4) . 2_566
Li1 O9 P2 Cs1 -174.7(2) 2_666 2_566
Cs1 O9 P2 Cs1 -74.43(7) . 2_566
Li2 O11 P2 O9 -2.9(3) 2_666 .
Li6 O11 P2 O9 -179.5(2) 2_566 .
Cs1 O11 P2 O9 84.36(11) 2_566 .
Li2 O11 P2 O10 127.7(3) 2_666 .
Li6 O11 P2 O10 -49.0(2) 2_566 .
Cs1 O11 P2 O10 -145.08(9) 2_566 .
Li2 O11 P2 O12 -117.9(3) 2_666 .
Li6 O11 P2 O12 65.5(2) 2_566 .
Cs1 O11 P2 O12 -30.62(10) 2_566 .
Li2 O11 P2 Li3 113.6(3) 2_666 2_666
Li6 O11 P2 Li3 -63.0(2) 2_566 2_666
Cs1 O11 P2 Li3 -159.11(12) 2_566 2_666
Li2 O11 P2 Li6 176.6(4) 2_666 2_566
Cs1 O11 P2 Li6 -96.1(2) 2_566 2_566
Li2 O11 P2 Li4 93.3(3) 2_666 1_556
Li6 O11 P2 Li4 -83.3(3) 2_566 1_556
Cs1 O11 P2 Li4 -179.44(12) 2_566 1_556
Li2 O11 P2 Li1 33.1(3) 2_666 2_666
Li6 O11 P2 Li1 -143.6(2) 2_566 2_666
Cs1 O11 P2 Li1 120.31(13) 2_566 2_666
Li2 O11 P2 Cs1 -64.1(3) 2_666 .
Li6 O11 P2 Cs1 119.2(2) 2_566 .
Cs1 O11 P2 Cs1 23.12(14) 2_566 .
Li2 O11 P2 Cs1 -87.3(3) 2_666 2_566
Li6 O11 P2 Cs1 96.1(2) 2_566 2_566
Li4 O10 P2 O9 4.4(2) 1_556 .
Li3 O10 P2 O9 111.67(18) 2_666 .
Li7 O10 P2 O9 -95.7(2) . .
Li4 O10 P2 O11 -127.0(2) 1_556 .
Li3 O10 P2 O11 -19.79(19) 2_666 .
Li7 O10 P2 O11 132.9(2) . .
Li4 O10 P2 O12 118.3(2) 1_556 .
Li3 O10 P2 O12 -134.49(17) 2_666 .
Li7 O10 P2 O12 18.2(2) . .
Li4 O10 P2 Li3 -107.2(3) 1_556 2_666
Li7 O10 P2 Li3 152.7(3) . 2_666
Li4 O10 P2 Li6 -153.0(2) 1_556 2_566
Li3 O10 P2 Li6 -45.75(19) 2_666 2_566
Li7 O10 P2 Li6 106.9(2) . 2_566
Li3 O10 P2 Li4 107.2(3) 2_666 1_556
Li7 O10 P2 Li4 -100.1(3) . 1_556
Li4 O10 P2 Li1 -0.3(2) 1_556 2_666
Li3 O10 P2 Li1 106.92(18) 2_666 2_666
Li7 O10 P2 Li1 -100.4(2) . 2_666
Li4 O10 P2 Cs1 60.4(2) 1_556 .
Li3 O10 P2 Cs1 167.64(15) 2_666 .
Li7 O10 P2 Cs1 -39.7(2) . .
Li4 O10 P2 Cs1 157.76(19) 1_556 2_566
Li3 O10 P2 Cs1 -95.0(2) 2_666 2_566
Li7 O10 P2 Cs1 57.6(3) . 2_566
P1 O12 P2 O9 167.26(16) . .
Cs1 O12 P2 O9 21.79(12) . .
Cs1 O12 P2 O9 -86.06(11) 2_566 .
P1 O12 P2 O11 -71.16(18) . .
Cs1 O12 P2 O11 143.37(10) . .
Cs1 O12 P2 O11 35.52(12) 2_566 .
P1 O12 P2 O10 47.89(19) . .
Cs1 O12 P2 O10 -97.58(10) . .
Cs1 O12 P2 O10 154.57(10) 2_566 .
P1 O12 P2 Li3 8.0(3) . 2_666
Cs1 O12 P2 Li3 -137.44(15) . 2_666
Cs1 O12 P2 Li3 114.71(16) 2_566 2_666
P1 O12 P2 Li6 -39.31(18) . 2_566
Cs1 O12 P2 Li6 175.22(12) . 2_566
Cs1 O12 P2 Li6 67.37(12) 2_566 2_566
P1 O12 P2 Li4 81.46(19) . 1_556
Cs1 O12 P2 Li4 -64.01(13) . 1_556
Cs1 O12 P2 Li4 -171.86(11) 2_566 1_556
P1 O12 P2 Li1 135.24(16) . 2_666
Cs1 O12 P2 Li1 -10.23(15) . 2_666
Cs1 O12 P2 Li1 -118.08(13) 2_566 2_666
P1 O12 P2 Cs1 145.47(19) . .
Cs1 O12 P2 Cs1 -107.85(8) 2_566 .
P1 O12 P2 Cs1 -106.68(17) . 2_566
Cs1 O12 P2 Cs1 107.85(8) . 2_566
O1 Cs1 P2 O9 25.94(15) . .
O2 Cs1 P2 O9 176.97(12) . .
O7 Cs1 P2 O9 143.26(11) 2_656 .
O12 Cs1 P2 O9 -153.41(14) . .
O13 Cs1 P2 O9 -40.83(11) 2_566 .
O12 Cs1 P2 O9 -86.13(11) 2_566 .
O1 Cs1 P2 O9 97.87(11) 2_656 .
O4 Cs1 P2 O9 71.39(11) 2_656 .
Li1 Cs1 P2 O9 -19.91(15) . .
O11 Cs1 P2 O9 -110.32(11) 2_566 .
Li2 Cs1 P2 O9 161.91(14) 2_656 .
O1 Cs1 P2 O11 109.44(17) . .
O2 Cs1 P2 O11 -99.53(16) . .
O7 Cs1 P2 O11 -133.24(14) 2_656 .
O9 Cs1 P2 O11 83.50(17) . .
O12 Cs1 P2 O11 -69.91(16) . .
O13 Cs1 P2 O11 42.67(14) 2_566 .
O12 Cs1 P2 O11 -2.63(14) 2_566 .
O1 Cs1 P2 O11 -178.62(14) 2_656 .
O4 Cs1 P2 O11 154.89(15) 2_656 .
Li1 Cs1 P2 O11 63.59(18) . .
O11 Cs1 P2 O11 -26.82(17) 2_566 .
Li2 Cs1 P2 O11 -114.59(17) 2_656 .
O1 Cs1 P2 O10 -81.85(14) . .
O2 Cs1 P2 O10 69.18(12) . .
O7 Cs1 P2 O10 35.47(9) 2_656 .
O9 Cs1 P2 O10 -107.79(14) . .
O12 Cs1 P2 O10 98.80(12) . .
O13 Cs1 P2 O10 -148.62(9) 2_566 .
O12 Cs1 P2 O10 166.08(9) 2_566 .
O1 Cs1 P2 O10 -9.91(9) 2_656 .
O4 Cs1 P2 O10 -36.40(9) 2_656 .
Li1 Cs1 P2 O10 -127.70(14) . .
O11 Cs1 P2 O10 141.89(9) 2_566 .
Li2 Cs1 P2 O10 54.12(13) 2_656 .
O1 Cs1 P2 O12 179.35(12) . .
O2 Cs1 P2 O12 -29.62(13) . .
O7 Cs1 P2 O12 -63.33(10) 2_656 .
O9 Cs1 P2 O12 153.41(14) . .
O13 Cs1 P2 O12 112.58(10) 2_566 .
O12 Cs1 P2 O12 67.28(11) 2_566 .
O1 Cs1 P2 O12 -108.72(10) 2_656 .
O4 Cs1 P2 O12 -135.20(10) 2_656 .
Li1 Cs1 P2 O12 133.50(14) . .
O11 Cs1 P2 O12 43.09(10) 2_566 .
Li2 Cs1 P2 O12 -44.69(14) 2_656 .
O1 Cs1 P2 Li3 -66.8(2) . 2_666
O2 Cs1 P2 Li3 84.25(19) . 2_666
O7 Cs1 P2 Li3 50.55(17) 2_656 2_666
O9 Cs1 P2 Li3 -92.7(2) . 2_666
O12 Cs1 P2 Li3 113.9(2) . 2_666
O13 Cs1 P2 Li3 -133.55(17) 2_566 2_666
O12 Cs1 P2 Li3 -178.85(17) 2_566 2_666
O1 Cs1 P2 Li3 5.16(17) 2_656 2_666
O4 Cs1 P2 Li3 -21.32(17) 2_656 2_666
Li1 Cs1 P2 Li3 -112.6(2) . 2_666
O11 Cs1 P2 Li3 156.96(17) 2_566 2_666
Li2 Cs1 P2 Li3 69.2(2) 2_656 2_666
O1 Cs1 P2 Li6 171.0(2) . 2_566
O2 Cs1 P2 Li6 -38.0(2) . 2_566
O7 Cs1 P2 Li6 -71.66(19) 2_656 2_566
O9 Cs1 P2 Li6 145.1(2) . 2_566
O12 Cs1 P2 Li6 -8.3(2) . 2_566
O13 Cs1 P2 Li6 104.25(19) 2_566 2_566
O12 Cs1 P2 Li6 58.95(19) 2_566 2_566
O1 Cs1 P2 Li6 -117.05(19) 2_656 2_566
O4 Cs1 P2 Li6 -143.53(19) 2_656 2_566
Li1 Cs1 P2 Li6 125.2(2) . 2_566
O11 Cs1 P2 Li6 34.76(19) 2_566 2_566
Li2 Cs1 P2 Li6 -53.0(2) 2_656 2_566
O1 Cs1 P2 Li4 -53.07(14) . 1_556
O2 Cs1 P2 Li4 97.95(13) . 1_556
O7 Cs1 P2 Li4 64.25(10) 2_656 1_556
O9 Cs1 P2 Li4 -79.01(14) . 1_556
O12 Cs1 P2 Li4 127.58(13) . 1_556
O13 Cs1 P2 Li4 -119.85(10) 2_566 1_556
O12 Cs1 P2 Li4 -165.14(10) 2_566 1_556
O1 Cs1 P2 Li4 18.86(10) 2_656 1_556
O4 Cs1 P2 Li4 -7.62(10) 2_656 1_556
Li1 Cs1 P2 Li4 -98.92(14) . 1_556
O11 Cs1 P2 Li4 170.66(10) 2_566 1_556
Li2 Cs1 P2 Li4 82.89(14) 2_656 1_556
O1 Cs1 P2 Li1 -10.42(15) . 2_666
O2 Cs1 P2 Li1 140.61(14) . 2_666
O7 Cs1 P2 Li1 106.90(11) 2_656 2_666
O9 Cs1 P2 Li1 -36.36(15) . 2_666
O12 Cs1 P2 Li1 170.23(14) . 2_666
O13 Cs1 P2 Li1 -77.19(11) 2_566 2_666
O12 Cs1 P2 Li1 -122.49(11) 2_566 2_666
O1 Cs1 P2 Li1 61.51(11) 2_656 2_666
O4 Cs1 P2 Li1 35.03(11) 2_656 2_666
Li1 Cs1 P2 Li1 -56.27(19) . 2_666
O11 Cs1 P2 Li1 -146.68(11) 2_566 2_666
Li2 Cs1 P2 Li1 125.54(15) 2_656 2_666
O1 Cs1 P2 Cs1 130.27(11) . 2_566
O2 Cs1 P2 Cs1 -78.70(9) . 2_566
O7 Cs1 P2 Cs1 -112.41(4) 2_656 2_566
O9 Cs1 P2 Cs1 104.33(11) . 2_566
O12 Cs1 P2 Cs1 -49.08(9) . 2_566
O13 Cs1 P2 Cs1 63.50(4) 2_566 2_566
O12 Cs1 P2 Cs1 18.20(3) 2_566 2_566
O1 Cs1 P2 Cs1 -157.80(3) 2_656 2_566
O4 Cs1 P2 Cs1 175.72(4) 2_656 2_566
Li1 Cs1 P2 Cs1 84.42(11) . 2_566
O11 Cs1 P2 Cs1 -5.99(4) 2_566 2_566
Li2 Cs1 P2 Cs1 -93.76(10) 2_656 2_566
Li3 O8 P3 O7 28.9(3) . .
Li3 O8 P3 O7 169.0(2) 2_665 .
Li3 O8 P3 O6 -100.1(3) . .
Li3 O8 P3 O6 40.0(3) 2_665 .
Li3 O8 P3 O1 143.3(3) . .
Li3 O8 P3 O1 -76.6(3) 2_665 .
Li3 O8 P3 Li5 -13.8(3) . .
Li3 O8 P3 Li5 126.3(3) 2_665 .
Li3 O8 P3 Li4 -90.1(3) . .
Li3 O8 P3 Li4 49.9(3) 2_665 .
Li3 O8 P3 Cs1 85.4(3) . 2_656
Li3 O8 P3 Cs1 -134.5(2) 2_665 2_656
Li3 O8 P3 Cs1 120.8(3) . .
Li3 O8 P3 Cs1 -99.1(3) 2_665 .
Li5 O7 P3 O8 -92.9(2) . .
Li2 O7 P3 O8 42.0(3) . .
Cs1 O7 P3 O8 143.97(10) 2_656 .
Li5 O7 P3 O6 35.9(2) . .
Li2 O7 P3 O6 170.8(2) . .
Cs1 O7 P3 O6 -87.26(12) 2_656 .
Li5 O7 P3 O1 151.68(19) . .
Li2 O7 P3 O1 -73.5(3) . .
Cs1 O7 P3 O1 28.51(11) 2_656 .
Li2 O7 P3 Li5 134.9(3) . .
Cs1 O7 P3 Li5 -123.2(2) 2_656 .
Li5 O7 P3 Li4 -6.7(3) . .
Li2 O7 P3 Li4 128.2(3) . .
Cs1 O7 P3 Li4 -129.84(14) 2_656 .
Li5 O7 P3 Cs1 123.2(2) . 2_656
Li2 O7 P3 Cs1 -102.0(3) . 2_656
Li5 O7 P3 Cs1 -171.40(18) . .
Li2 O7 P3 Cs1 -36.5(3) . .
Cs1 O7 P3 Cs1 65.43(7) 2_656 .
Li4 O6 P3 O8 15.4(2) . .
Li7 O6 P3 O8 160.8(3) 2_656 .
Li7 O6 P3 O8 -65.5(2) 1_554 .
Li4 O6 P3 O7 -114.8(2) . .
Li7 O6 P3 O7 30.7(3) 2_656 .
Li7 O6 P3 O7 164.36(18) 1_554 .
Li4 O6 P3 O1 131.3(2) . .
Li7 O6 P3 O1 -83.3(3) 2_656 .
Li7 O6 P3 O1 50.4(2) 1_554 .
Li4 O6 P3 Li5 -92.4(2) . .
Li7 O6 P3 Li5 53.0(3) 2_656 .
Li7 O6 P3 Li5 -173.3(2) 1_554 .
Li7 O6 P3 Li4 145.4(4) 2_656 .
Li7 O6 P3 Li4 -80.9(3) 1_554 .
Li4 O6 P3 Cs1 -167.71(18) . 2_656
Li7 O6 P3 Cs1 -22.3(3) 2_656 2_656
Li7 O6 P3 Cs1 111.40(18) 1_554 2_656
Li4 O6 P3 Cs1 110.58(19) . .
Li7 O6 P3 Cs1 -104.0(3) 2_656 .
Li7 O6 P3 Cs1 29.7(2) 1_554 .
P4 O1 P3 O8 109.90(18) . .
Cs1 O1 P3 O8 -38.27(15) . .
Cs1 O1 P3 O8 -146.94(9) 2_656 .
P4 O1 P3 O7 -128.97(17) . .
Cs1 O1 P3 O7 82.87(14) . .
Cs1 O1 P3 O7 -25.81(10) 2_656 .
P4 O1 P3 O6 -9.7(2) . .
Cs1 O1 P3 O6 -157.85(12) . .
Cs1 O1 P3 O6 93.47(10) 2_656 .
P4 O1 P3 Li5 -102.6(2) . .
Cs1 O1 P3 Li5 109.27(19) . .
Cs1 O1 P3 Li5 0.59(19) 2_656 .
P4 O1 P3 Li4 27.5(3) . .
Cs1 O1 P3 Li4 -120.63(17) . .
Cs1 O1 P3 Li4 130.69(16) 2_656 .
P4 O1 P3 Cs1 -103.16(18) . 2_656
Cs1 O1 P3 Cs1 108.68(11) . 2_656
P4 O1 P3 Cs1 148.2(3) . .
Cs1 O1 P3 Cs1 -108.68(11) 2_656 .
O7 Li5 P3 O8 104.1(2) . .
O5 Li5 P3 O8 -146.44(19) 2_656 .
O5 Li5 P3 O8 -48.1(2) 1_654 .
O3 Li5 P3 O8 47.6(3) 1_655 .
Li5 Li5 P3 O8 -96.4(3) 2_755 .
Li7 Li5 P3 O8 -10.7(4) 1_654 .
P4 Li5 P3 O8 81.1(2) 1_655 .
Li6 Li5 P3 O8 27.22(19) 1_655 .
Li2 Li5 P3 O8 82.92(16) . .
Li7 Li5 P3 O8 -131.01(15) 2_656 .
Li4 Li5 P3 O8 173.2(5) 2_755 .
O5 Li5 P3 O7 109.5(3) 2_656 .
O5 Li5 P3 O7 -152.2(3) 1_654 .
O3 Li5 P3 O7 -56.5(2) 1_655 .
Li5 Li5 P3 O7 159.5(4) 2_755 .
Li7 Li5 P3 O7 -114.7(4) 1_654 .
P4 Li5 P3 O7 -22.99(16) 1_655 .
Li6 Li5 P3 O7 -76.9(2) 1_655 .
Li2 Li5 P3 O7 -21.16(18) . .
Li7 Li5 P3 O7 124.9(2) 2_656 .
Li4 Li5 P3 O7 69.1(5) 2_755 .
O7 Li5 P3 O6 -146.5(2) . .
O5 Li5 P3 O6 -37.01(19) 2_656 .
O5 Li5 P3 O6 61.32(18) 1_654 .
O3 Li5 P3 O6 157.0(3) 1_655 .
Li5 Li5 P3 O6 13.0(3) 2_755 .
Li7 Li5 P3 O6 98.8(4) 1_654 .
P4 Li5 P3 O6 -169.5(2) 1_655 .
Li6 Li5 P3 O6 136.65(17) 1_655 .
Li2 Li5 P3 O6 -167.66(16) . .
Li7 Li5 P3 O6 -21.58(14) 2_656 .
Li4 Li5 P3 O6 -77.4(6) 2_755 .
O7 Li5 P3 O1 -42.6(3) . .
O5 Li5 P3 O1 66.9(3) 2_656 .
O5 Li5 P3 O1 165.25(14) 1_654 .
O3 Li5 P3 O1 -99.0(3) 1_655 .
Li5 Li5 P3 O1 117.0(3) 2_755 .
Li7 Li5 P3 O1 -157.3(3) 1_654 .
P4 Li5 P3 O1 -65.6(3) 1_655 .
Li6 Li5 P3 O1 -119.42(18) 1_655 .
Li2 Li5 P3 O1 -63.7(2) . .
Li7 Li5 P3 O1 82.4(2) 2_656 .
Li4 Li5 P3 O1 26.6(6) 2_755 .
O7 Li5 P3 Li4 174.3(2) . .
O5 Li5 P3 Li4 -76.2(2) 2_656 .
O5 Li5 P3 Li4 22.2(2) 1_654 .
O3 Li5 P3 Li4 117.9(3) 1_655 .
Li5 Li5 P3 Li4 -26.1(3) 2_755 .
Li7 Li5 P3 Li4 59.6(4) 1_654 .
P4 Li5 P3 Li4 151.4(2) 1_655 .
Li6 Li5 P3 Li4 97.48(18) 1_655 .
Li2 Li5 P3 Li4 153.18(17) . .
Li7 Li5 P3 Li4 -60.74(16) 2_656 .
Li4 Li5 P3 Li4 -116.5(5) 2_755 .
O7 Li5 P3 Cs1 -42.04(16) . 2_656
O5 Li5 P3 Cs1 67.44(18) 2_656 2_656
O5 Li5 P3 Cs1 165.77(19) 1_654 2_656
O3 Li5 P3 Cs1 -98.5(3) 1_655 2_656
Li5 Li5 P3 Cs1 117.5(3) 2_755 2_656
Li7 Li5 P3 Cs1 -156.8(4) 1_654 2_656
P4 Li5 P3 Cs1 -65.03(19) 1_655 2_656
Li6 Li5 P3 Cs1 -118.90(15) 1_655 2_656
Li2 Li5 P3 Cs1 -63.21(12) . 2_656
Li7 Li5 P3 Cs1 82.87(12) 2_656 2_656
Li4 Li5 P3 Cs1 27.1(5) 2_755 2_656
O7 Li5 P3 Cs1 12.4(3) . .
O5 Li5 P3 Cs1 121.84(16) 2_656 .
O5 Li5 P3 Cs1 -139.83(12) 1_654 .
O3 Li5 P3 Cs1 -44.1(3) 1_655 .
Li5 Li5 P3 Cs1 171.89(16) 2_755 .
Li7 Li5 P3 Cs1 -102.4(4) 1_654 .
P4 Li5 P3 Cs1 -10.6(3) 1_655 .
Li6 Li5 P3 Cs1 -64.5(2) 1_655 .
Li2 Li5 P3 Cs1 -8.8(2) . .
Li7 Li5 P3 Cs1 137.28(14) 2_656 .
Li4 Li5 P3 Cs1 81.5(6) 2_755 .
O6 Li4 P3 O8 -165.2(2) . .
O13 Li4 P3 O8 54.7(2) 1_654 .
O4 Li4 P3 O8 -176.6(4) 2_655 .
O10 Li4 P3 O8 -58.61(18) 1_554 .
Li1 Li4 P3 O8 48.9(9) 2_665 .
Li7 Li4 P3 O8 -107.98(19) 1_554 .
P1 Li4 P3 O8 71.40(13) 1_654 .
Li3 Li4 P3 O8 -23.03(13) 2_665 .
P2 Li4 P3 O8 -51.20(17) 1_554 .
Li7 Li4 P3 O8 179.02(16) 2_656 .
Li5 Li4 P3 O8 132.18(15) 2_755 .
O6 Li4 P3 O7 85.7(2) . .
O13 Li4 P3 O7 -54.4(3) 1_654 .
O4 Li4 P3 O7 74.2(4) 2_655 .
O10 Li4 P3 O7 -167.75(14) 1_554 .
Li1 Li4 P3 O7 -60.3(10) 2_665 .
Li7 Li4 P3 O7 142.88(18) 1_554 .
P1 Li4 P3 O7 -37.7(2) 1_654 .
Li3 Li4 P3 O7 -132.17(15) 2_665 .
P2 Li4 P3 O7 -160.34(13) 1_554 .
Li7 Li4 P3 O7 69.88(18) 2_656 .
Li5 Li4 P3 O7 23.04(19) 2_755 .
O13 Li4 P3 O6 -140.1(4) 1_654 .
O4 Li4 P3 O6 -11.5(3) 2_655 .
O10 Li4 P3 O6 106.5(2) 1_554 .
Li1 Li4 P3 O6 -146.0(10) 2_665 .
Li7 Li4 P3 O6 57.2(2) 1_554 .
P1 Li4 P3 O6 -123.4(2) 1_654 .
Li3 Li4 P3 O6 142.1(2) 2_665 .
P2 Li4 P3 O6 114.0(3) 1_554 .
Li7 Li4 P3 O6 -15.83(18) 2_656 .
Li5 Li4 P3 O6 -62.67(19) 2_755 .
O6 Li4 P3 O1 -67.0(2) . .
O13 Li4 P3 O1 152.91(19) 1_654 .
O4 Li4 P3 O1 -78.5(4) 2_655 .
O10 Li4 P3 O1 39.6(3) 1_554 .
Li1 Li4 P3 O1 147.0(9) 2_665 .
Li7 Li4 P3 O1 -9.8(3) 1_554 .
P1 Li4 P3 O1 169.57(11) 1_654 .
Li3 Li4 P3 O1 75.14(19) 2_665 .
P2 Li4 P3 O1 47.0(3) 1_554 .
Li7 Li4 P3 O1 -82.82(19) 2_656 .
Li5 Li4 P3 O1 -129.66(15) 2_755 .
O6 Li4 P3 Li5 81.4(2) . .
O13 Li4 P3 Li5 -58.7(2) 1_654 .
O4 Li4 P3 Li5 69.9(4) 2_655 .
O10 Li4 P3 Li5 -172.0(2) 1_554 .
Li1 Li4 P3 Li5 -64.6(9) 2_665 .
Li7 Li4 P3 Li5 138.6(2) 1_554 .
P1 Li4 P3 Li5 -42.02(14) 1_654 .
Li3 Li4 P3 Li5 -136.44(16) 2_665 .
P2 Li4 P3 Li5 -164.61(19) 1_554 .
Li7 Li4 P3 Li5 65.60(16) 2_656 .
Li5 Li4 P3 Li5 18.76(19) 2_755 .
O6 Li4 P3 Cs1 18.6(3) . 2_656
O13 Li4 P3 Cs1 -121.5(2) 1_654 2_656
O4 Li4 P3 Cs1 7.1(5) 2_655 2_656
O10 Li4 P3 Cs1 125.17(15) 1_554 2_656
Li1 Li4 P3 Cs1 -127.4(9) 2_665 2_656
Li7 Li4 P3 Cs1 75.8(2) 1_554 2_656
P1 Li4 P3 Cs1 -104.81(14) 1_654 2_656
Li3 Li4 P3 Cs1 160.76(12) 2_665 2_656
P2 Li4 P3 Cs1 132.59(13) 1_554 2_656
Li7 Li4 P3 Cs1 2.8(2) 2_656 2_656
Li5 Li4 P3 Cs1 -44.04(19) 2_755 2_656
O6 Li4 P3 Cs1 -117.13(19) . .
O13 Li4 P3 Cs1 102.8(2) 1_654 .
O4 Li4 P3 Cs1 -128.6(3) 2_655 .
O10 Li4 P3 Cs1 -10.6(3) 1_554 .
Li1 Li4 P3 Cs1 96.9(9) 2_665 .
Li7 Li4 P3 Cs1 -60.0(2) 1_554 .
P1 Li4 P3 Cs1 119.42(11) 1_654 .
Li3 Li4 P3 Cs1 25.00(19) 2_665 .
P2 Li4 P3 Cs1 -3.2(3) 1_554 .
Li7 Li4 P3 Cs1 -132.96(15) 2_656 .
Li5 Li4 P3 Cs1 -179.80(9) 2_755 .
O1 Cs1 P3 O8 142.31(15) . .
O2 Cs1 P3 O8 131.56(9) . .
O7 Cs1 P3 O8 177.08(9) 2_656 .
O9 Cs1 P3 O8 -50.52(9) . .
O12 Cs1 P3 O8 -31.52(16) . .
O13 Cs1 P3 O8 -1.49(9) 2_566 .
O12 Cs1 P3 O8 36.79(9) 2_566 .
O1 Cs1 P3 O8 -146.28(9) 2_656 .
O4 Cs1 P3 O8 -104.15(9) 2_656 .
Li1 Cs1 P3 O8 -31.14(12) . .
O11 Cs1 P3 O8 76.59(9) 2_566 .
Li2 Cs1 P3 O8 148.92(12) 2_656 .
O1 Cs1 P3 O7 -104.24(15) . .
O2 Cs1 P3 O7 -114.98(9) . .
O7 Cs1 P3 O7 -69.46(10) 2_656 .
O9 Cs1 P3 O7 62.94(9) . .
O12 Cs1 P3 O7 81.93(16) . .
O13 Cs1 P3 O7 111.97(9) 2_566 .
O12 Cs1 P3 O7 150.25(9) 2_566 .
O1 Cs1 P3 O7 -32.82(9) 2_656 .
O4 Cs1 P3 O7 9.31(9) 2_656 .
Li1 Cs1 P3 O7 82.32(12) . .
O11 Cs1 P3 O7 -169.95(9) 2_566 .
Li2 Cs1 P3 O7 -97.63(12) 2_656 .
O1 Cs1 P3 O6 34.23(18) . .
O2 Cs1 P3 O6 23.49(14) . .
O7 Cs1 P3 O6 69.00(14) 2_656 .
O9 Cs1 P3 O6 -158.60(14) . .
O12 Cs1 P3 O6 -139.60(18) . .
O13 Cs1 P3 O6 -109.56(14) 2_566 .
O12 Cs1 P3 O6 -71.29(14) 2_566 .
O1 Cs1 P3 O6 105.65(14) 2_656 .
O4 Cs1 P3 O6 147.78(14) 2_656 .
Li1 Cs1 P3 O6 -139.21(16) . .
O11 Cs1 P3 O6 -31.49(14) 2_566 .
Li2 Cs1 P3 O6 40.84(16) 2_656 .
O2 Cs1 P3 O1 -10.74(13) . .
O7 Cs1 P3 O1 34.77(13) 2_656 .
O9 Cs1 P3 O1 167.17(13) . .
O12 Cs1 P3 O1 -173.83(15) . .
O13 Cs1 P3 O1 -143.79(13) 2_566 .
O12 Cs1 P3 O1 -105.51(13) 2_566 .
O1 Cs1 P3 O1 71.42(14) 2_656 .
O4 Cs1 P3 O1 113.55(13) 2_656 .
Li1 Cs1 P3 O1 -173.44(15) . .
O11 Cs1 P3 O1 -65.72(13) 2_566 .
Li2 Cs1 P3 O1 6.61(15) 2_656 .
O1 Cs1 P3 Li5 -112.1(2) . .
O2 Cs1 P3 Li5 -122.88(16) . .
O7 Cs1 P3 Li5 -77.37(16) 2_656 .
O9 Cs1 P3 Li5 55.03(16) . .
O12 Cs1 P3 Li5 74.0(2) . .
O13 Cs1 P3 Li5 104.07(16) 2_566 .
O12 Cs1 P3 Li5 142.35(16) 2_566 .
O1 Cs1 P3 Li5 -40.72(15) 2_656 .
O4 Cs1 P3 Li5 1.41(16) 2_656 .
Li1 Cs1 P3 Li5 74.42(17) . .
O11 Cs1 P3 Li5 -177.86(16) 2_566 .
Li2 Cs1 P3 Li5 -105.53(17) 2_656 .
O1 Cs1 P3 Li4 95.0(2) . .
O2 Cs1 P3 Li4 84.26(16) . .
O7 Cs1 P3 Li4 129.78(16) 2_656 .
O9 Cs1 P3 Li4 -97.82(16) . .
O12 Cs1 P3 Li4 -78.8(2) . .
O13 Cs1 P3 Li4 -48.79(16) 2_566 .
O12 Cs1 P3 Li4 -10.51(15) 2_566 .
O1 Cs1 P3 Li4 166.42(16) 2_656 .
O4 Cs1 P3 Li4 -151.45(16) 2_656 .
Li1 Cs1 P3 Li4 -78.44(17) . .
O11 Cs1 P3 Li4 29.29(16) 2_566 .
Li2 Cs1 P3 Li4 101.61(17) 2_656 .
O1 Cs1 P3 Cs1 -56.99(12) . 2_656
O2 Cs1 P3 Cs1 -67.73(5) . 2_656
O7 Cs1 P3 Cs1 -22.22(4) 2_656 2_656
O9 Cs1 P3 Cs1 110.18(5) . 2_656
O12 Cs1 P3 Cs1 129.18(13) . 2_656
O13 Cs1 P3 Cs1 159.22(4) 2_566 2_656
O12 Cs1 P3 Cs1 -162.50(3) 2_566 2_656
O1 Cs1 P3 Cs1 14.43(3) 2_656 2_656
O4 Cs1 P3 Cs1 56.56(4) 2_656 2_656
Li1 Cs1 P3 Cs1 129.57(9) . 2_656
O11 Cs1 P3 Cs1 -122.70(4) 2_566 2_656
Li2 Cs1 P3 Cs1 -50.38(8) 2_656 2_656
Li2 O2 P4 O4 23.9(5) 2_656 .
Li2 O2 P4 O4 -122.6(2) 1_455 .
Cs1 O2 P4 O4 134.88(10) . .
Li2 O2 P4 O3 153.0(4) 2_656 .
Li2 O2 P4 O3 6.4(2) 1_455 .
Cs1 O2 P4 O3 -96.09(11) . .
Li2 O2 P4 O1 -92.6(4) 2_656 .
Li2 O2 P4 O1 120.9(2) 1_455 .
Cs1 O2 P4 O1 18.38(12) . .
Li2 O2 P4 Li5 118.5(4) 2_656 1_455
Li2 O2 P4 Li5 -28.1(2) 1_455 1_455
Cs1 O2 P4 Li5 -130.59(12) . 1_455
Li2 O2 P4 Li7 148.7(4) 2_656 1_554
Li2 O2 P4 Li7 2.2(3) 1_455 1_554
Cs1 O2 P4 Li7 -100.3(2) . 1_554
Li2 O2 P4 Li2 146.6(4) 2_656 1_455
Cs1 O2 P4 Li2 -102.5(2) . 1_455
Li2 O2 P4 Li6 178.9(4) 2_656 .
Li2 O2 P4 Li6 32.3(2) 1_455 .
Cs1 O2 P4 Li6 -70.20(11) . .
Li2 O2 P4 Cs1 -110.9(4) 2_656 .
Li2 O2 P4 Cs1 102.5(2) 1_455 .
Li2 O2 P4 Cs1 -34.1(4) 2_656 2_656
Li2 O2 P4 Cs1 179.38(18) 1_455 2_656
Cs1 O2 P4 Cs1 76.88(7) . 2_656
Li1 O4 P4 O2 14.9(3) 1_545 .
Li4 O4 P4 O2 133.8(2) 2_655 .
Cs1 O4 P4 O2 -78.73(11) 2_656 .
Li1 O4 P4 O3 -113.8(3) 1_545 .
Li4 O4 P4 O3 5.1(3) 2_655 .
Cs1 O4 P4 O3 152.59(9) 2_656 .
Li1 O4 P4 O1 130.4(3) 1_545 .
Li4 O4 P4 O1 -110.8(2) 2_655 .
Cs1 O4 P4 O1 36.76(11) 2_656 .
Li1 O4 P4 Li5 -82.0(3) 1_545 1_455
Li4 O4 P4 Li5 36.9(2) 2_655 1_455
Cs1 O4 P4 Li5 -175.59(10) 2_656 1_455
Li1 O4 P4 Li7 -137.1(3) 1_545 1_554
Li4 O4 P4 Li7 -18.3(2) 2_655 1_554
Cs1 O4 P4 Li7 129.24(11) 2_656 1_554
Li1 O4 P4 Li2 -28.2(3) 1_545 1_455
Li4 O4 P4 Li2 90.6(3) 2_655 1_455
Cs1 O4 P4 Li2 -121.84(14) 2_656 1_455
Li1 O4 P4 Li6 -118.5(3) 1_545 .
Li4 O4 P4 Li6 0.4(4) 2_655 .
Cs1 O4 P4 Li6 147.93(19) 2_656 .
Li1 O4 P4 Cs1 78.1(3) 1_545 .
Li4 O4 P4 Cs1 -162.98(19) 2_655 .
Cs1 O4 P4 Cs1 -15.46(14) 2_656 .
Li1 O4 P4 Cs1 93.6(3) 1_545 2_656
Li4 O4 P4 Cs1 -147.5(3) 2_655 2_656
Li7 O3 P4 O2 -175.7(2) 1_554 .
Li6 O3 P4 O2 54.7(2) . .
Li5 O3 P4 O2 -69.4(2) 1_455 .
Li7 O3 P4 O4 -45.3(2) 1_554 .
Li6 O3 P4 O4 -174.9(2) . .
Li5 O3 P4 O4 61.0(2) 1_455 .
Li7 O3 P4 O1 70.8(2) 1_554 .
Li6 O3 P4 O1 -58.9(2) . .
Li5 O3 P4 O1 177.04(19) 1_455 .
Li7 O3 P4 Li5 -106.3(3) 1_554 1_455
Li6 O3 P4 Li5 124.1(3) . 1_455
Li6 O3 P4 Li7 -129.7(3) . 1_554
Li5 O3 P4 Li7 106.3(3) 1_455 1_554
Li7 O3 P4 Li2 -171.4(3) 1_554 1_455
Li6 O3 P4 Li2 58.9(2) . 1_455
Li5 O3 P4 Li2 -65.2(2) 1_455 1_455
Li7 O3 P4 Li6 129.7(3) 1_554 .
Li5 O3 P4 Li6 -124.1(3) 1_455 .
Li7 O3 P4 Cs1 126.7(2) 1_554 .
Li6 O3 P4 Cs1 -3.0(2) . .
Li5 O3 P4 Cs1 -127.00(18) 1_455 .
Li7 O3 P4 Cs1 20.7(3) 1_554 2_656
Li6 O3 P4 Cs1 -109.0(3) . 2_656
Li5 O3 P4 Cs1 126.9(2) 1_455 2_656
P3 O1 P4 O2 -172.26(17) . .
Cs1 O1 P4 O2 -18.59(12) . .
Cs1 O1 P4 O2 84.87(11) 2_656 .
P3 O1 P4 O4 65.7(2) . .
Cs1 O1 P4 O4 -140.66(10) . .
Cs1 O1 P4 O4 -37.20(11) 2_656 .
P3 O1 P4 O3 -54.1(2) . .
Cs1 O1 P4 O3 99.55(11) . .
Cs1 O1 P4 O3 -156.99(9) 2_656 .
P3 O1 P4 Li5 -51.1(3) . 1_455
Cs1 O1 P4 Li5 102.5(2) . 1_455
Cs1 O1 P4 Li5 -154.01(18) 2_656 1_455
P3 O1 P4 Li7 -22.3(2) . 1_554
Cs1 O1 P4 Li7 131.35(12) . 1_554
Cs1 O1 P4 Li7 -125.19(12) 2_656 1_554
P3 O1 P4 Li2 -133.49(18) . 1_455
Cs1 O1 P4 Li2 20.18(15) . 1_455
Cs1 O1 P4 Li2 123.65(13) 2_656 1_455
P3 O1 P4 Li6 -81.41(19) . .
Cs1 O1 P4 Li6 72.26(11) . .
Cs1 O1 P4 Li6 175.72(10) 2_656 .
P3 O1 P4 Cs1 -153.7(2) . .
Cs1 O1 P4 Cs1 103.46(8) 2_656 .
P3 O1 P4 Cs1 102.86(18) . 2_656
Cs1 O1 P4 Cs1 -103.46(8) . 2_656
O11 Li6 P4 O2 -0.78(18) 2_566 .
O3 Li6 P4 O2 -130.6(2) . .
O14 Li6 P4 O2 -121.6(3) 1_554 .
O14 Li6 P4 O2 96.6(2) 2_566 .
Li6 Li6 P4 O2 148.5(7) 2_565 .
Li3 Li6 P4 O2 -56.4(3) 1_455 .
Li3 Li6 P4 O2 132.57(17) 2_665 .
P2 Li6 P4 O2 13.36(18) 2_566 .
Li2 Li6 P4 O2 -23.01(15) 1_455 .
Li7 Li6 P4 O2 -160.54(15) 1_554 .
Li5 Li6 P4 O2 -95.57(14) 1_455 .
P1 Li6 P4 O2 -127.24(16) 1_554 .
O11 Li6 P4 O4 137.9(2) 2_566 .
O3 Li6 P4 O4 8.1(3) . .
O14 Li6 P4 O4 17.1(5) 1_554 .
O14 Li6 P4 O4 -124.7(2) 2_566 .
Li6 Li6 P4 O4 -72.8(8) 2_565 .
Li3 Li6 P4 O4 82.2(4) 1_455 .
Li3 Li6 P4 O4 -88.8(2) 2_665 .
P2 Li6 P4 O4 152.03(16) 2_566 .
Li2 Li6 P4 O4 115.7(2) 1_455 .
Li7 Li6 P4 O4 -21.9(3) 1_554 .
Li5 Li6 P4 O4 43.1(2) 1_455 .
P1 Li6 P4 O4 11.4(3) 1_554 .
O11 Li6 P4 O3 129.8(3) 2_566 .
O14 Li6 P4 O3 9.0(2) 1_554 .
O14 Li6 P4 O3 -132.8(4) 2_566 .
Li6 Li6 P4 O3 -80.8(8) 2_565 .
Li3 Li6 P4 O3 74.2(3) 1_455 .
Li3 Li6 P4 O3 -96.8(3) 2_665 .
P2 Li6 P4 O3 144.0(3) 2_566 .
Li2 Li6 P4 O3 107.6(2) 1_455 .
Li7 Li6 P4 O3 -29.9(2) 1_554 .
Li5 Li6 P4 O3 35.0(2) 1_455 .
P1 Li6 P4 O3 3.36(14) 1_554 .
O11 Li6 P4 O1 -105.53(18) 2_566 .
O3 Li6 P4 O1 124.6(2) . .
O14 Li6 P4 O1 133.7(3) 1_554 .
O14 Li6 P4 O1 -8.1(2) 2_566 .
Li6 Li6 P4 O1 43.8(7) 2_565 .
Li3 Li6 P4 O1 -161.2(3) 1_455 .
Li3 Li6 P4 O1 27.82(16) 2_665 .
P2 Li6 P4 O1 -91.39(17) 2_566 .
Li2 Li6 P4 O1 -127.76(15) 1_455 .
Li7 Li6 P4 O1 94.71(15) 1_554 .
Li5 Li6 P4 O1 159.68(14) 1_455 .
P1 Li6 P4 O1 128.01(16) 1_554 .
O11 Li6 P4 Li5 94.8(2) 2_566 1_455
O3 Li6 P4 Li5 -35.0(2) . 1_455
O14 Li6 P4 Li5 -26.0(3) 1_554 1_455
O14 Li6 P4 Li5 -167.8(3) 2_566 1_455
Li6 Li6 P4 Li5 -115.9(8) 2_565 1_455
Li3 Li6 P4 Li5 39.1(3) 1_455 1_455
Li3 Li6 P4 Li5 -131.9(2) 2_665 1_455
P2 Li6 P4 Li5 108.9(2) 2_566 1_455
Li2 Li6 P4 Li5 72.56(16) 1_455 1_455
Li7 Li6 P4 Li5 -64.97(17) 1_554 1_455
P1 Li6 P4 Li5 -31.67(14) 1_554 1_455
O11 Li6 P4 Li7 159.8(2) 2_566 1_554
O3 Li6 P4 Li7 29.9(2) . 1_554
O14 Li6 P4 Li7 39.0(3) 1_554 1_554
O14 Li6 P4 Li7 -102.8(3) 2_566 1_554
Li6 Li6 P4 Li7 -50.9(7) 2_565 1_554
Li3 Li6 P4 Li7 104.1(3) 1_455 1_554
Li3 Li6 P4 Li7 -66.89(18) 2_665 1_554
P2 Li6 P4 Li7 173.9(2) 2_566 1_554
Li2 Li6 P4 Li7 137.53(19) 1_455 1_554
Li5 Li6 P4 Li7 64.97(17) 1_455 1_554
P1 Li6 P4 Li7 33.29(16) 1_554 1_554
O11 Li6 P4 Li2 22.23(16) 2_566 1_455
O3 Li6 P4 Li2 -107.6(2) . 1_455
O14 Li6 P4 Li2 -98.6(4) 1_554 1_455
O14 Li6 P4 Li2 119.6(3) 2_566 1_455
Li6 Li6 P4 Li2 171.6(8) 2_565 1_455
Li3 Li6 P4 Li2 -33.4(3) 1_455 1_455
Li3 Li6 P4 Li2 155.6(2) 2_665 1_455
P2 Li6 P4 Li2 36.37(16) 2_566 1_455
Li7 Li6 P4 Li2 -137.53(19) 1_554 1_455
Li5 Li6 P4 Li2 -72.56(16) 1_455 1_455
P1 Li6 P4 Li2 -104.2(2) 1_554 1_455
O11 Li6 P4 Cs1 -53.09(15) 2_566 .
O3 Li6 P4 Cs1 177.1(2) . .
O14 Li6 P4 Cs1 -173.9(3) 1_554 .
O14 Li6 P4 Cs1 44.3(2) 2_566 .
Li6 Li6 P4 Cs1 96.2(7) 2_565 .
Li3 Li6 P4 Cs1 -108.8(3) 1_455 .
Li3 Li6 P4 Cs1 80.26(15) 2_665 .
P2 Li6 P4 Cs1 -38.96(13) 2_566 .
Li2 Li6 P4 Cs1 -75.33(13) 1_455 .
Li7 Li6 P4 Cs1 147.14(14) 1_554 .
Li5 Li6 P4 Cs1 -147.89(13) 1_455 .
P1 Li6 P4 Cs1 -179.56(17) 1_554 .
O11 Li6 P4 Cs1 -98.9(2) 2_566 2_656
O3 Li6 P4 Cs1 131.32(19) . 2_656
O14 Li6 P4 Cs1 140.3(2) 1_554 2_656
O14 Li6 P4 Cs1 -1.4(4) 2_566 2_656
Li6 Li6 P4 Cs1 50.5(8) 2_565 2_656
Li3 Li6 P4 Cs1 -154.5(2) 1_455 2_656
Li3 Li6 P4 Cs1 34.5(3) 2_665 2_656
P2 Li6 P4 Cs1 -84.7(2) 2_566 2_656
Li2 Li6 P4 Cs1 -121.08(17) 1_455 2_656
Li7 Li6 P4 Cs1 101.39(19) 1_554 2_656
Li5 Li6 P4 Cs1 166.35(15) 1_455 2_656
P1 Li6 P4 Cs1 134.68(11) 1_554 2_656
O1 Cs1 P4 O2 157.69(14) . .
O7 Cs1 P4 O2 35.45(11) 2_656 .
O9 Cs1 P4 O2 176.05(14) . .
O12 Cs1 P4 O2 -23.50(14) . .
O13 Cs1 P4 O2 -140.30(11) 2_566 .
O12 Cs1 P4 O2 -94.94(11) 2_566 .
O1 Cs1 P4 O2 81.05(11) 2_656 .
O4 Cs1 P4 O2 104.99(11) 2_656 .
Li1 Cs1 P4 O2 -161.21(15) . .
O11 Cs1 P4 O2 -73.22(11) 2_566 .
Li2 Cs1 P4 O2 16.84(15) 2_656 .
O1 Cs1 P4 O4 70.66(16) . .
O2 Cs1 P4 O4 -87.03(17) . .
O7 Cs1 P4 O4 -51.58(14) 2_656 .
O9 Cs1 P4 O4 89.02(18) . .
O12 Cs1 P4 O4 -110.53(15) . .
O13 Cs1 P4 O4 132.67(14) 2_566 .
O12 Cs1 P4 O4 178.03(13) 2_566 .
O1 Cs1 P4 O4 -5.98(13) 2_656 .
O4 Cs1 P4 O4 17.96(17) 2_656 .
Li1 Cs1 P4 O4 111.76(17) . .
O11 Cs1 P4 O4 -160.25(15) 2_566 .
Li2 Cs1 P4 O4 -70.18(17) 2_656 .
O1 Cs1 P4 O3 -97.77(13) . .
O2 Cs1 P4 O3 104.54(14) . .
O7 Cs1 P4 O3 139.99(9) 2_656 .
O9 Cs1 P4 O3 -79.41(15) . .
O12 Cs1 P4 O3 81.04(12) . .
O13 Cs1 P4 O3 -35.76(9) 2_566 .
O12 Cs1 P4 O3 9.60(9) 2_566 .
O1 Cs1 P4 O3 -174.41(9) 2_656 .
O4 Cs1 P4 O3 -150.47(9) 2_656 .
Li1 Cs1 P4 O3 -56.66(14) . .
O11 Cs1 P4 O3 31.32(9) 2_566 .
Li2 Cs1 P4 O3 121.39(13) 2_656 .
O2 Cs1 P4 O1 -157.69(14) . .
O7 Cs1 P4 O1 -122.23(10) 2_656 .
O9 Cs1 P4 O1 18.37(16) . .
O12 Cs1 P4 O1 178.81(11) . .
O13 Cs1 P4 O1 62.01(10) 2_566 .
O12 Cs1 P4 O1 107.37(11) 2_566 .
O1 Cs1 P4 O1 -76.64(11) 2_656 .
O4 Cs1 P4 O1 -52.70(11) 2_656 .
Li1 Cs1 P4 O1 41.11(15) . .
O11 Cs1 P4 O1 129.09(11) 2_566 .
Li2 Cs1 P4 O1 -140.84(14) 2_656 .
O1 Cs1 P4 Li5 -134.02(15) . 1_455
O2 Cs1 P4 Li5 68.29(15) . 1_455
O7 Cs1 P4 Li5 103.74(12) 2_656 1_455
O9 Cs1 P4 Li5 -115.66(17) . 1_455
O12 Cs1 P4 Li5 44.79(15) . 1_455
O13 Cs1 P4 Li5 -72.01(12) 2_566 1_455
O12 Cs1 P4 Li5 -26.65(12) 2_566 1_455
O1 Cs1 P4 Li5 149.34(12) 2_656 1_455
O4 Cs1 P4 Li5 173.28(12) 2_656 1_455
Li1 Cs1 P4 Li5 -92.92(16) . 1_455
O11 Cs1 P4 Li5 -4.93(12) 2_566 1_455
Li2 Cs1 P4 Li5 85.13(16) 2_656 1_455
O1 Cs1 P4 Li7 -65.07(16) . 1_554
O2 Cs1 P4 Li7 137.25(17) . 1_554
O7 Cs1 P4 Li7 172.70(13) 2_656 1_554
O9 Cs1 P4 Li7 -46.70(18) . 1_554
O12 Cs1 P4 Li7 113.75(15) . 1_554
O13 Cs1 P4 Li7 -3.06(13) 2_566 1_554
O12 Cs1 P4 Li7 42.31(13) 2_566 1_554
O1 Cs1 P4 Li7 -141.71(13) 2_656 1_554
O4 Cs1 P4 Li7 -117.77(14) 2_656 1_554
Li1 Cs1 P4 Li7 -23.96(18) . 1_554
O11 Cs1 P4 Li7 64.03(13) 2_566 1_554
Li2 Cs1 P4 Li7 154.09(17) 2_656 1_554
O1 Cs1 P4 Li2 -161.57(14) . 1_455
O2 Cs1 P4 Li2 40.74(14) . 1_455
O7 Cs1 P4 Li2 76.19(11) 2_656 1_455
O9 Cs1 P4 Li2 -143.21(16) . 1_455
O12 Cs1 P4 Li2 17.24(13) . 1_455
O13 Cs1 P4 Li2 -99.56(11) 2_566 1_455
O12 Cs1 P4 Li2 -54.20(11) 2_566 1_455
O1 Cs1 P4 Li2 121.79(11) 2_656 1_455
O4 Cs1 P4 Li2 145.73(11) 2_656 1_455
Li1 Cs1 P4 Li2 -120.47(16) . 1_455
O11 Cs1 P4 Li2 -32.48(11) 2_566 1_455
Li2 Cs1 P4 Li2 57.59(19) 2_656 1_455
O1 Cs1 P4 Li6 -99.41(14) . .
O2 Cs1 P4 Li6 102.91(15) . .
O7 Cs1 P4 Li6 138.36(10) 2_656 .
O9 Cs1 P4 Li6 -81.04(16) . .
O12 Cs1 P4 Li6 79.41(13) . .
O13 Cs1 P4 Li6 -37.40(11) 2_566 .
O12 Cs1 P4 Li6 7.97(10) 2_566 .
O1 Cs1 P4 Li6 -176.05(10) 2_656 .
O4 Cs1 P4 Li6 -152.11(11) 2_656 .
Li1 Cs1 P4 Li6 -58.30(15) . .
O11 Cs1 P4 Li6 29.69(10) 2_566 .
Li2 Cs1 P4 Li6 119.75(14) 2_656 .
O1 Cs1 P4 Cs1 57.20(10) . 2_656
O2 Cs1 P4 Cs1 -100.49(11) . 2_656
O7 Cs1 P4 Cs1 -65.04(4) 2_656 2_656
O9 Cs1 P4 Cs1 75.56(13) . 2_656
O12 Cs1 P4 Cs1 -123.99(8) . 2_656
O13 Cs1 P4 Cs1 119.21(4) 2_566 2_656
O12 Cs1 P4 Cs1 164.57(3) 2_566 2_656
O1 Cs1 P4 Cs1 -19.44(3) 2_656 2_656
O4 Cs1 P4 Cs1 4.50(4) 2_656 2_656
Li1 Cs1 P4 Cs1 98.30(12) . 2_656
O11 Cs1 P4 Cs1 -173.71(4) 2_566 2_656
Li2 Cs1 P4 Cs1 -83.64(11) 2_656 2_656
